data_7032949
loop_
_publ_author_name
'Zare, Davood'
'Suffren, Yan'
'Gu\'en\'ee, Laure'
'Eliseeva, Svetlana V.'
'Nozary, Homayoun'
'Aboshyan-Sorgho, Lilit'
'Petoud, St\'ephane'
'Hauser, Andreas'
'Piguet, Claude'

_publ_section_title
;
 Smaller than a nanoparticle with the design of discrete polynuclear
 molecular complexes displaying near-infrared to visible upconversion.
;
_journal_issue 6
_journal_name_full 'Dalton transactions (Cambridge, England : 2003)'
_journal_page_first 2529
_journal_page_last 2540
_journal_paper_doi 10.1039/c4dt02336f
_journal_volume 44
_journal_year 2015
_chemical_formula_moiety 'C153 H128 Er Ga2 N33, 9(C F3 O3 S), 35.5(C2 H3 N)'
_chemical_formula_sum 'C242 H235.5 Er F27 Ga2 N68.5 O27 S9'
_chemical_formula_weight 5643.73
_chemical_name_systematic
;
 ? 
;
_space_group_IT_number 14
_symmetry_cell_setting monoclinic
_symmetry_space_group_name_Hall '-P 2ybc'
_symmetry_space_group_name_H-M 'P 1 21/c 1'
_atom_sites_solution_hydrogens geom
_atom_sites_solution_primary direct
_atom_sites_solution_secondary difmap
_audit_creation_method SHELXL-97
_cell_angle_alpha 90.00
_cell_angle_beta 98.9550(10)
_cell_angle_gamma 90.00
_cell_formula_units_Z 8
_cell_length_a 29.3602(5)
_cell_length_b 61.334(2)
_cell_length_c 26.7917(3)
_cell_measurement_reflns_used 32135
_cell_measurement_temperature 150(2)
_cell_measurement_theta_max 61.6235
_cell_measurement_theta_min 2.6421
_cell_volume 47657.8(18)
_computing_cell_refinement
;
CrysAlisPro, Agilent Technologies,
Version 1.171.35.21 (release 20-01-2012 CrysAlis171 .NET)
(compiled Jan 23 2012,18:06:46)
;
_computing_data_collection
;
CrysAlisPro, Agilent Technologies,
Version 1.171.35.21 (release 20-01-2012 CrysAlis171 .NET)
(compiled Jan 23 2012,18:06:46)
;
_computing_data_reduction
;
CrysAlisPro, Agilent Technologies,
Version 1.171.35.21 (release 20-01-2012 CrysAlis171 .NET)
(compiled Jan 23 2012,18:06:46)
;
_computing_molecular_graphics
;
O. V. Dolomanov, L. J. Bourhis, R. J. Gildea, J. A. K. Howard and H. Puschmann,
OLEX2: a complete structure solution, refinement and analysis program.
J. Appl. Cryst. (2009). 42, 339-341.
;
_computing_publication_material
;
O. V. Dolomanov, L. J. Bourhis, R. J. Gildea, J. A. K. Howard and H. Puschmann,
OLEX2: a complete structure solution, refinement and analysis program.
J. Appl. Cryst. (2009). 42, 339-341.
;
_computing_structure_solution 'SHELXS-97 (Sheldrick, 2008)'
_diffrn_ambient_temperature 150(2)
_diffrn_detector_area_resol_mean 10.4679
_diffrn_measured_fraction_theta_full 0.949
_diffrn_measured_fraction_theta_max 0.949
_diffrn_measurement_device_type 'SuperNova, Dual, Cu at zero, Atlas'
_diffrn_measurement_method '\w scans'
_diffrn_radiation_monochromator mirror
_diffrn_radiation_source 'SuperNova (Cu) X-ray Source'
_diffrn_radiation_type CuK\a
_diffrn_radiation_wavelength 1.54184
_diffrn_reflns_av_R_equivalents 0.0892
_diffrn_reflns_av_unetI/netI 0.1196
_diffrn_reflns_limit_h_max 33
_diffrn_reflns_limit_h_min -33
_diffrn_reflns_limit_k_max 68
_diffrn_reflns_limit_k_min -65
_diffrn_reflns_limit_l_max 30
_diffrn_reflns_limit_l_min -28
_diffrn_reflns_number 147871
_diffrn_reflns_theta_full 61.71
_diffrn_reflns_theta_max 61.71
_diffrn_reflns_theta_min 2.64
_exptl_absorpt_coefficient_mu 2.539
_exptl_absorpt_correction_T_max 1.00000
_exptl_absorpt_correction_T_min 0.76993
_exptl_absorpt_correction_type multi-scan
_exptl_absorpt_process_details
;
CrysAlisPro, Agilent Technologies,
Version 1.171.35.21 (release 20-01-2012 CrysAlis171 .NET)
(compiled Jan 23 2012,18:06:46)
Empirical absorption correction using spherical harmonics,
 implemented in SCALE3 ABSPACK scaling algorithm.
;
_exptl_crystal_colour colorless
_exptl_crystal_density_diffrn 1.573
_exptl_crystal_density_method 'not measured'
_exptl_crystal_description prism
_exptl_crystal_F_000 23200
_exptl_crystal_size_max 0.540
_exptl_crystal_size_mid 0.119
_exptl_crystal_size_min 0.089
_platon_squeeze_details
;
;
_refine_diff_density_max 3.045
_refine_diff_density_min -1.427
_refine_diff_density_rms 0.118
_refine_ls_extinction_method none
_refine_ls_goodness_of_fit_ref 1.444
_refine_ls_hydrogen_treatment constr
_refine_ls_matrix_type full
_refine_ls_number_parameters 3940
_refine_ls_number_reflns 70625
_refine_ls_number_restraints 257
_refine_ls_restrained_S_all 1.445
_refine_ls_R_factor_all 0.1816
_refine_ls_R_factor_gt 0.1300
_refine_ls_shift/su_max 0.030
_refine_ls_shift/su_mean 0.000
_refine_ls_structure_factor_coef Fsqd
_refine_ls_weighting_details 'calc w=1/[\s^2^(Fo^2^)+(0.1000P)^2^+0.0000P] where P=(Fo^2^+2Fc^2^)/3'
_refine_ls_weighting_scheme calc
_refine_ls_wR_factor_gt 0.2972
_refine_ls_wR_factor_ref 0.3162
_reflns_number_gt 36014
_reflns_number_total 70625
_reflns_threshold_expression >2sigma(I)
_cod_data_source_file c4dt02336f2.cif
_cod_data_source_block 16
_cod_depositor_comments 'Adding full bibliography for 7032949--7032950.cif.'
_cod_original_sg_symbol_H-M 'P 21/c '
_cod_database_code 7032949

loop_
_space_group_symop_id
_space_group_symop_operation_xyz
1 'x, y, z'
2 '-x, y+1/2, -z+1/2'
3 '-x, -y, -z'
4 'x, -y-1/2, z-1/2'

loop_
_atom_site_label
_atom_site_type_symbol
_atom_site_fract_x
_atom_site_fract_y
_atom_site_fract_z
_atom_site_U_iso_or_equiv
_atom_site_adp_type
_atom_site_occupancy
_atom_site_symmetry_multiplicity
_atom_site_calc_flag
_atom_site_refinement_flags
Er1 Er 0.13554(2) 0.609406(10) 0.542471(19) 0.05115(18) Uani 1 1 d .
Ga1 Ga 0.26913(5) 0.57087(2) 0.85424(4) 0.0564(4) Uani 1 1 d .
Ga2 Ga 0.02464(4) 0.65368(2) 0.23143(5) 0.0616(4) Uani 1 1 d .
N1A N 0.2709(4) 0.53808(16) 0.8781(3) 0.068(3) Uani 1 1 d .
N1B N 0.2540(3) 0.58375(14) 0.9237(3) 0.053(2) Uani 1 1 d .
N1C N 0.3387(3) 0.57735(18) 0.8725(3) 0.060(2) Uani 1 1 d .
N2A N 0.2801(3) 0.55562(16) 0.7905(3) 0.060(3) Uani 1 1 d .
N2B N 0.2002(3) 0.56935(14) 0.8430(3) 0.055(2) Uani 1 1 d .
N2C N 0.2734(3) 0.60161(14) 0.8281(2) 0.047(2) Uani 1 1 d .
N3A N 0.2829(4) 0.52455(18) 0.7475(3) 0.077(3) Uani 1 1 d .
N3B N 0.1339(4) 0.57756(18) 0.8692(4) 0.083(3) Uani 1 1 d .
N3C N 0.3165(4) 0.62828(16) 0.8064(3) 0.062(3) Uani 1 1 d .
N4A N 0.1829(2) 0.63106(16) 0.6102(3) 0.054(2) Uani 1 1 d .
N4B N 0.1892(3) 0.57803(14) 0.5776(3) 0.058(2) Uani 1 1 d .
N4C N 0.0939(3) 0.59750(16) 0.6108(3) 0.061(2) Uani 1 1 d .
N5A N 0.2094(4) 0.66551(16) 0.6285(3) 0.062(2) Uani 1 1 d .
N5B N 0.2291(4) 0.55184(18) 0.5481(3) 0.073(3) Uani 1 1 d .
N5C N 0.0289(4) 0.5849(2) 0.6330(4) 0.093(4) Uani 1 1 d .
N6A N 0.0966(4) 0.64251(16) 0.5736(3) 0.067(3) Uani 1 1 d .
N6B N 0.2152(3) 0.60953(16) 0.5230(2) 0.049(2) Uani 1 1 d .
N6C N 0.0913(3) 0.57408(14) 0.5279(3) 0.060(2) Uani 1 1 d .
N7A N 0.0550(3) 0.61792(15) 0.5010(3) 0.062(2) Uani 1 1 d .
N7B N 0.1564(3) 0.64186(16) 0.4977(3) 0.063(2) Uani 1 1 d .
N7C N 0.1383(3) 0.59120(14) 0.4588(3) 0.051(2) Uani 1 1 d .
N8A N -0.0161(3) 0.62344(19) 0.5217(4) 0.076(3) Uani 1 1 d .
N8B N 0.2125(4) 0.66841(17) 0.4985(3) 0.066(3) Uani 1 1 d .
N8C N 0.1483(4) 0.5585(2) 0.4225(4) 0.085(3) Uani 1 1 d .
N9A N 0.0545(2) 0.62380(15) 0.2403(3) 0.049(2) Uani 1 1 d .
N9B N -0.0142(3) 0.64994(16) 0.2868(3) 0.063(2) Uani 1 1 d .
N9C N 0.0754(4) 0.67114(16) 0.2715(4) 0.076(3) Uani 1 1 d .
N10A N 0.0987(3) 0.59872(17) 0.2105(4) 0.076(3) Uani 1 1 d .
N10B N -0.0748(3) 0.63472(19) 0.3133(4) 0.076(3) Uani 1 1 d .
N10C N 0.0992(4) 0.70338(19) 0.3056(4) 0.082(3) Uani 1 1 d .
N11A N 0.0600(4) 0.65414(18) 0.1705(3) 0.074(3) Uani 1 1 d .
N11B N -0.0343(3) 0.63813(16) 0.1918(3) 0.060(2) Uani 1 1 d .
N11C N -0.0018(3) 0.6851(2) 0.2164(4) 0.081(3) Uani 1 1 d .
C1A C 0.2550(7) 0.5019(2) 0.9876(4) 0.114(6) Uani 1 1 d .
H1AA H 0.2260 0.4941 0.9881 0.170 Uiso 1 1 calc .
H1AB H 0.2559 0.5149 1.0091 0.170 Uiso 1 1 calc .
H1AC H 0.2810 0.4923 1.0003 0.170 Uiso 1 1 calc .
C1B C 0.3114(4) 0.6051(2) 1.0495(4) 0.077(4) Uani 1 1 d .
H1BA H 0.3112 0.6208 1.0557 0.116 Uiso 1 1 calc .
H1BB H 0.3415 0.6008 1.0411 0.116 Uiso 1 1 calc .
H1BC H 0.3059 0.5973 1.0799 0.116 Uiso 1 1 calc .
C1C C 0.4505(5) 0.5513(3) 0.9337(4) 0.101(5) Uani 1 1 d .
H1CA H 0.4717 0.5469 0.9107 0.152 Uiso 1 1 calc .
H1CB H 0.4336 0.5386 0.9430 0.152 Uiso 1 1 calc .
H1CC H 0.4681 0.5578 0.9642 0.152 Uiso 1 1 calc .
C2A C 0.2584(6) 0.5087(3) 0.9341(5) 0.108(5) Uani 1 1 d .
C2B C 0.2739(4) 0.5994(2) 1.0060(3) 0.062(3) Uani 1 1 d .
C2C C 0.4171(5) 0.5676(3) 0.9081(4) 0.084(5) Uani 1 1 d .
C3A C 0.2543(6) 0.4941(2) 0.8933(5) 0.092(4) Uani 1 1 d .
H3A H 0.2505 0.4789 0.8987 0.111 Uiso 1 1 calc .
C3B C 0.2281(4) 0.6037(2) 1.0068(4) 0.076(4) Uani 1 1 d .
H3B H 0.2188 0.6113 1.0343 0.091 Uiso 1 1 calc .
C3C C 0.4314(6) 0.5879(3) 0.8882(5) 0.102(5) Uani 1 1 d .
H3C H 0.4632 0.5915 0.8921 0.123 Uiso 1 1 calc .
C4A C 0.2559(5) 0.5018(3) 0.8464(4) 0.087(4) Uani 1 1 d .
H4A H 0.2505 0.4921 0.8184 0.105 Uiso 1 1 calc .
C4B C 0.1948(4) 0.5965(2) 0.9657(4) 0.081(4) Uani 1 1 d .
H4B H 0.1628 0.5977 0.9672 0.097 Uiso 1 1 calc .
C4C C 0.3996(5) 0.6015(3) 0.8640(5) 0.093(4) Uani 1 1 d .
H4C H 0.4095 0.6152 0.8528 0.112 Uiso 1 1 calc .
C5A C 0.2652(5) 0.5232(3) 0.8385(5) 0.082(4) Uani 1 1 d .
C5B C 0.2094(4) 0.5878(2) 0.9242(4) 0.065(3) Uani 1 1 d .
C5C C 0.3514(4) 0.5965(3) 0.8542(4) 0.075(4) Uani 1 1 d .
C6A C 0.2659(5) 0.5312(2) 0.9230(4) 0.078(4) Uani 1 1 d .
H6A H 0.2672 0.5415 0.9496 0.093 Uiso 1 1 calc .
C6B C 0.2856(4) 0.59023(19) 0.9643(3) 0.062(3) Uani 1 1 d .
H6B H 0.3174 0.5881 0.9628 0.074 Uiso 1 1 calc .
C6C C 0.3689(4) 0.5629(2) 0.8980(3) 0.065(3) Uani 1 1 d .
H6C H 0.3579 0.5494 0.9091 0.078 Uiso 1 1 calc .
C7A C 0.2765(4) 0.5333(2) 0.7922(4) 0.067(3) Uani 1 1 d .
C7B C 0.1803(4) 0.57779(19) 0.8788(3) 0.058(3) Uani 1 1 d .
C7C C 0.3169(4) 0.60896(18) 0.8291(3) 0.049(3) Uani 1 1 d .
C8A C 0.2806(5) 0.5007(2) 0.7332(4) 0.085(4) Uani 1 1 d .
H8AA H 0.3014 0.4923 0.7583 0.127 Uiso 1 1 calc .
H8AB H 0.2899 0.4988 0.6999 0.127 Uiso 1 1 calc .
H8AC H 0.2490 0.4954 0.7321 0.127 Uiso 1 1 calc .
C8B C 0.1018(5) 0.5837(3) 0.9021(5) 0.119(6) Uani 1 1 d .
H8BA H 0.1064 0.5745 0.9323 0.178 Uiso 1 1 calc .
H8BB H 0.0702 0.5819 0.8843 0.178 Uiso 1 1 calc .
H8BC H 0.1068 0.5990 0.9121 0.178 Uiso 1 1 calc .
C8C C 0.3560(5) 0.6410(3) 0.7965(4) 0.093(5) Uani 1 1 d .
H8CA H 0.3752 0.6448 0.8287 0.140 Uiso 1 1 calc .
H8CB H 0.3453 0.6544 0.7785 0.140 Uiso 1 1 calc .
H8CC H 0.3742 0.6324 0.7759 0.140 Uiso 1 1 calc .
C9A C 0.2952(4) 0.5407(2) 0.7177(4) 0.064(3) Uani 1 1 d U
C9B C 0.1219(5) 0.5664(2) 0.8231(4) 0.065(3) Uani 1 1 d .
C9C C 0.2735(4) 0.63536(19) 0.7909(4) 0.053(3) Uani 1 1 d .
C10A C 0.3066(5) 0.5391(3) 0.6693(4) 0.086(4) Uani 1 1 d U
H10A H 0.3051 0.5258 0.6508 0.103 Uiso 1 1 calc .
C10B C 0.0832(6) 0.5606(3) 0.7982(6) 0.100(5) Uani 1 1 d .
H10B H 0.0553 0.5649 0.8091 0.120 Uiso 1 1 calc .
C10C C 0.2546(5) 0.6550(2) 0.7688(4) 0.065(3) Uani 1 1 d .
H10C H 0.2731 0.6665 0.7592 0.078 Uiso 1 1 calc .
C11A C 0.3207(5) 0.5592(3) 0.6504(3) 0.091(5) Uani 1 1 d U
H11A H 0.3289 0.5593 0.6175 0.109 Uiso 1 1 calc .
C11B C 0.0819(5) 0.5472(3) 0.7529(6) 0.095(4) Uani 1 1 d .
H11B H 0.0534 0.5420 0.7350 0.115 Uiso 1 1 calc .
C11C C 0.2088(6) 0.6559(2) 0.7626(4) 0.085(4) Uani 1 1 d .
H11C H 0.1954 0.6689 0.7474 0.102 Uiso 1 1 calc .
C12A C 0.3234(4) 0.5788(2) 0.6769(3) 0.072(4) Uani 1 1 d U
C12B C 0.1233(5) 0.5424(2) 0.7367(4) 0.070(3) Uani 1 1 d .
C12C C 0.1758(5) 0.63940(18) 0.7764(3) 0.066(3) Uani 1 1 d .
C13A C 0.3074(4) 0.5791(2) 0.7232(3) 0.061(3) Uani 1 1 d U
H13A H 0.3062 0.5926 0.7405 0.073 Uiso 1 1 calc .
C13B C 0.1635(5) 0.54941(18) 0.7639(4) 0.070(3) Uani 1 1 d .
H13B H 0.1921 0.5462 0.7531 0.084 Uiso 1 1 calc .
C13C C 0.1946(4) 0.6202(2) 0.7964(3) 0.065(3) Uani 1 1 d .
H13C H 0.1759 0.6086 0.8049 0.078 Uiso 1 1 calc .
C14A C 0.2930(4) 0.5601(2) 0.7450(4) 0.060(3) Uani 1 1 d U
C14B C 0.1625(5) 0.56143(19) 0.8078(4) 0.072(4) Uani 1 1 d .
C14C C 0.2432(4) 0.61858(18) 0.8035(3) 0.057(3) Uani 1 1 d .
C15A C 0.3421(4) 0.5992(2) 0.6588(3) 0.068(4) Uani 1 1 d .
H15G H 0.3534 0.5961 0.6265 0.082 Uiso 1 1 calc .
H15H H 0.3690 0.6038 0.6836 0.082 Uiso 1 1 calc .
C15B C 0.1198(5) 0.5263(2) 0.6918(4) 0.085(4) Uani 1 1 d .
H15I H 0.1272 0.5114 0.7050 0.102 Uiso 1 1 calc .
H15J H 0.0876 0.5262 0.6739 0.102 Uiso 1 1 calc .
C15C C 0.1200(6) 0.6422(3) 0.7651(4) 0.102(5) Uani 1 1 d .
H15K H 0.1041 0.6535 0.7793 0.123 Uiso 1 1 calc .
C16A C 0.3078(4) 0.6183(2) 0.6504(3) 0.062(3) Uani 1 1 d .
C16B C 0.1513(5) 0.5321(2) 0.6551(4) 0.078(4) Uani 1 1 d .
C16C C 0.0982(4) 0.6268(2) 0.7336(4) 0.072(4) Uani 1 1 d .
C17A C 0.3229(4) 0.6393(3) 0.6583(4) 0.068(3) Uani 1 1 d .
H17A H 0.3550 0.6420 0.6677 0.081 Uiso 1 1 calc .
C17B C 0.1772(5) 0.5157(2) 0.6367(6) 0.091(5) Uani 1 1 d .
H17B H 0.1765 0.5013 0.6498 0.110 Uiso 1 1 calc .
C17C C 0.0567(5) 0.6199(3) 0.7462(5) 0.095(5) Uani 1 1 d .
H17C H 0.0471 0.6252 0.7762 0.115 Uiso 1 1 calc .
C18A C 0.2923(5) 0.6570(2) 0.6531(4) 0.074(4) Uani 1 1 d .
H18A H 0.3019 0.6716 0.6601 0.088 Uiso 1 1 calc .
C18B C 0.2051(5) 0.5204(2) 0.5978(5) 0.086(4) Uani 1 1 d .
H18B H 0.2220 0.5095 0.5834 0.103 Uiso 1 1 calc .
C18C C 0.0280(5) 0.6050(3) 0.7150(4) 0.090(4) Uani 1 1 d .
H18C H 0.0005 0.5992 0.7242 0.109 Uiso 1 1 calc .
C19A C 0.2489(4) 0.6514(2) 0.6375(4) 0.064(3) Uani 1 1 d .
C19B C 0.2050(4) 0.5415(2) 0.5835(4) 0.061(3) Uani 1 1 d .
C19C C 0.0434(4) 0.5996(2) 0.6702(5) 0.075(4) Uani 1 1 d .
C20A C 0.2095(5) 0.6886(2) 0.6307(5) 0.093(4) Uani 1 1 d .
H20J H 0.2209 0.6933 0.6653 0.140 Uiso 1 1 calc .
H20K H 0.1780 0.6940 0.6205 0.140 Uiso 1 1 calc .
H20L H 0.2295 0.6944 0.6078 0.140 Uiso 1 1 calc .
C20B C 0.2603(5) 0.5400(3) 0.5170(5) 0.103(5) Uani 1 1 d .
H20M H 0.2847 0.5324 0.5396 0.155 Uiso 1 1 calc .
H20N H 0.2743 0.5506 0.4965 0.155 Uiso 1 1 calc .
H20O H 0.2422 0.5294 0.4949 0.155 Uiso 1 1 calc .
C20C C -0.0176(5) 0.5739(3) 0.6284(5) 0.105(5) Uani 1 1 d .
H20P H -0.0195 0.5656 0.6592 0.157 Uiso 1 1 calc .
H20Q H -0.0214 0.5640 0.5992 0.157 Uiso 1 1 calc .
H20R H -0.0419 0.5850 0.6237 0.157 Uiso 1 1 calc .
C21A C 0.1720(4) 0.65241(19) 0.6142(3) 0.055(3) Uani 1 1 d .
C21B C 0.2194(3) 0.5733(2) 0.5471(4) 0.054(3) Uani 1 1 d U
C21C C 0.0570(4) 0.5840(2) 0.5990(4) 0.071(3) Uani 1 1 d .
C22A C 0.2311(3) 0.63121(18) 0.6273(3) 0.046(2) Uani 1 1 d .
C22B C 0.1783(4) 0.5578(2) 0.6005(3) 0.065(3) Uani 1 1 d .
C22C C 0.0863(4) 0.60652(18) 0.6562(4) 0.060(3) Uani 1 1 d .
C23A C 0.2620(4) 0.61381(19) 0.6343(3) 0.057(3) Uani 1 1 d .
H23A H 0.2516 0.5992 0.6280 0.069 Uiso 1 1 calc .
C23B C 0.1528(4) 0.55385(18) 0.6384(3) 0.056(3) Uani 1 1 d .
H23B H 0.1370 0.5652 0.6527 0.067 Uiso 1 1 calc .
C23C C 0.1146(4) 0.6208(2) 0.6908(4) 0.068(3) Uani 1 1 d .
H23C H 0.1436 0.6258 0.6839 0.081 Uiso 1 1 calc .
C24A C 0.1208(5) 0.6561(3) 0.6017(4) 0.086(5) Uani 1 1 d .
C24B C 0.2435(4) 0.5922(2) 0.5256(4) 0.072(4) Uani 1 1 d U
C24C C 0.0609(5) 0.5693(2) 0.5590(4) 0.077(4) Uani 1 1 d .
C25A C 0.1041(5) 0.6758(3) 0.6235(5) 0.090(4) Uani 1 1 d .
H25A H 0.1234 0.6866 0.6414 0.108 Uiso 1 1 calc .
C25B C 0.2853(4) 0.5904(3) 0.5110(4) 0.071(4) Uani 1 1 d U
H25B H 0.3009 0.5768 0.5107 0.086 Uiso 1 1 calc .
C25C C 0.0320(7) 0.5502(3) 0.5534(5) 0.116(6) Uani 1 1 d .
H25C H 0.0095 0.5470 0.5743 0.139 Uiso 1 1 calc .
C26A C 0.0549(8) 0.6769(3) 0.6145(6) 0.119(7) Uani 1 1 d .
H26A H 0.0393 0.6879 0.6303 0.143 Uiso 1 1 calc .
C26B C 0.3035(4) 0.6094(3) 0.4964(4) 0.088(5) Uani 1 1 d .
H26B H 0.3334 0.6093 0.4869 0.106 Uiso 1 1 calc .
C26C C 0.0412(7) 0.5361(2) 0.5115(7) 0.117(7) Uani 1 1 d .
H26C H 0.0245 0.5228 0.5054 0.141 Uiso 1 1 calc .
C27A C 0.0294(6) 0.6615(3) 0.5823(7) 0.120(6) Uani 1 1 d .
H27A H -0.0031 0.6628 0.5729 0.144 Uiso 1 1 calc .
C27B C 0.2795(5) 0.6291(3) 0.4952(4) 0.083(4) Uani 1 1 d .
H27B H 0.2925 0.6425 0.4866 0.099 Uiso 1 1 calc .
C27C C 0.0730(5) 0.5415(2) 0.4809(5) 0.086(4) Uani 1 1 d .
H27C H 0.0777 0.5323 0.4537 0.103 Uiso 1 1 calc .
C28A C 0.0522(4) 0.6455(2) 0.5659(4) 0.058(3) Uani 1 1 d U
C28B C 0.2361(4) 0.6277(2) 0.5072(4) 0.065(3) Uani 1 1 d .
C28C C 0.0976(4) 0.5602(2) 0.4903(5) 0.069(4) Uani 1 1 d .
C29A C 0.0301(4) 0.6281(2) 0.5320(4) 0.067(3) Uani 1 1 d .
C29B C 0.2030(4) 0.6471(2) 0.5031(4) 0.064(3) Uani 1 1 d .
C29C C 0.1296(4) 0.5691(2) 0.4581(4) 0.070(3) Uani 1 1 d .
C30A C -0.0555(5) 0.6291(4) 0.5496(5) 0.133(8) Uani 1 1 d .
H30J H -0.0491 0.6233 0.5841 0.200 Uiso 1 1 calc .
H30K H -0.0841 0.6227 0.5320 0.200 Uiso 1 1 calc .
H30L H -0.0588 0.6450 0.5508 0.200 Uiso 1 1 calc .
C30B C 0.2547(6) 0.6788(3) 0.5085(5) 0.103(5) Uani 1 1 d .
H30M H 0.2676 0.6769 0.5442 0.155 Uiso 1 1 calc .
H30N H 0.2507 0.6944 0.5008 0.155 Uiso 1 1 calc .
H30O H 0.2758 0.6725 0.4875 0.155 Uiso 1 1 calc .
C30C C 0.1518(8) 0.5351(3) 0.4117(6) 0.136(7) Uani 1 1 d .
H30P H 0.1703 0.5278 0.4406 0.203 Uiso 1 1 calc .
H30Q H 0.1665 0.5332 0.3816 0.203 Uiso 1 1 calc .
H30R H 0.1208 0.5287 0.4056 0.203 Uiso 1 1 calc .
C31A C -0.0214(4) 0.6092(2) 0.4811(5) 0.078(4) Uani 1 1 d .
C31B C 0.1701(4) 0.6788(2) 0.4872(4) 0.066(3) Uani 1 1 d .
C31C C 0.1689(4) 0.5732(3) 0.3977(5) 0.079(4) Uani 1 1 d U
C32A C -0.0615(4) 0.5998(3) 0.4543(5) 0.095(5) Uani 1 1 d .
H32A H -0.0911 0.6024 0.4633 0.114 Uiso 1 1 calc .
C32B C 0.1578(7) 0.7001(2) 0.4790(5) 0.096(5) Uani 1 1 d .
H32B H 0.1802 0.7114 0.4835 0.116 Uiso 1 1 calc .
C32C C 0.1919(5) 0.5732(3) 0.3540(5) 0.092(4) Uani 1 1 d U
H32C H 0.1947 0.5599 0.3364 0.110 Uiso 1 1 calc .
C33A C -0.0554(5) 0.5862(3) 0.4132(5) 0.091(4) Uani 1 1 d .
H33A H -0.0811 0.5786 0.3953 0.109 Uiso 1 1 calc .
C33B C 0.1135(6) 0.7046(2) 0.4646(6) 0.094(4) Uani 1 1 d .
H33B H 0.1058 0.7193 0.4562 0.112 Uiso 1 1 calc .
C33C C 0.2094(4) 0.5915(3) 0.3376(4) 0.083(5) Uani 1 1 d U
H33C H 0.2266 0.5909 0.3105 0.099 Uiso 1 1 calc .
C34A C -0.0102(4) 0.5837(2) 0.3980(5) 0.076(4) Uani 1 1 d .
C34B C 0.0770(5) 0.6897(2) 0.4607(4) 0.069(3) Uani 1 1 d .
C34C C 0.2023(4) 0.6121(3) 0.3607(3) 0.077(4) Uani 1 1 d U
C35A C 0.0268(3) 0.5941(2) 0.4246(4) 0.058(3) Uani 1 1 d .
H35A H 0.0563 0.5933 0.4143 0.069 Uiso 1 1 calc .
C35B C 0.0898(4) 0.6671(2) 0.4698(4) 0.069(3) Uani 1 1 d .
H35B H 0.0676 0.6558 0.4652 0.083 Uiso 1 1 calc .
C35C C 0.1790(3) 0.6135(2) 0.4023(3) 0.063(4) Uani 1 1 d U
H35C H 0.1743 0.6270 0.4183 0.076 Uiso 1 1 calc .
C36A C 0.0204(3) 0.60581(19) 0.4665(4) 0.060(3) Uani 1 1 d .
C36B C 0.1374(5) 0.6629(2) 0.4860(4) 0.064(3) Uani 1 1 d .
C36C C 0.1632(3) 0.5937(2) 0.4184(4) 0.055(3) Uani 1 1 d U
C37A C -0.0044(5) 0.5692(2) 0.3555(4) 0.076(4) Uani 1 1 d .
H37G H -0.0353 0.5664 0.3357 0.091 Uiso 1 1 calc .
H37H H 0.0076 0.5550 0.3696 0.091 Uiso 1 1 calc .
C37B C 0.0281(5) 0.6949(2) 0.4485(5) 0.080(4) Uani 1 1 d .
H37I H 0.0247 0.7092 0.4313 0.096 Uiso 1 1 calc .
H37J H 0.0152 0.6962 0.4804 0.096 Uiso 1 1 calc .
C37C C 0.2218(4) 0.6331(3) 0.3405(4) 0.076(4) Uani 1 1 d .
H37K H 0.2503 0.6371 0.3634 0.092 Uiso 1 1 calc .
H37L H 0.2305 0.6298 0.3070 0.092 Uiso 1 1 calc .
C38A C 0.0267(4) 0.5772(2) 0.3200(4) 0.072(4) Uani 1 1 d .
C38B C -0.0012(5) 0.6771(2) 0.4134(5) 0.083(4) Uani 1 1 d .
C38C C 0.1914(4) 0.6520(3) 0.3351(4) 0.070(4) Uani 1 1 d .
C39A C 0.0572(4) 0.5623(2) 0.3021(5) 0.074(4) Uani 1 1 d .
H39A H 0.0607 0.5481 0.3164 0.089 Uiso 1 1 calc .
C39B C -0.0380(5) 0.6671(3) 0.4327(5) 0.092(5) Uani 1 1 d .
H39B H -0.0442 0.6698 0.4658 0.111 Uiso 1 1 calc .
C39C C 0.2054(5) 0.6723(3) 0.3574(5) 0.090(5) Uani 1 1 d .
H39C H 0.2353 0.6733 0.3770 0.109 Uiso 1 1 calc .
C40A C 0.0818(5) 0.5678(2) 0.2648(5) 0.079(4) Uani 1 1 d .
H40A H 0.1002 0.5573 0.2513 0.095 Uiso 1 1 calc .
C40B C -0.0636(4) 0.6534(3) 0.4007(5) 0.081(4) Uani 1 1 d .
H40B H -0.0904 0.6474 0.4110 0.097 Uiso 1 1 calc .
C40C C 0.1785(5) 0.6905(3) 0.3525(5) 0.091(4) Uani 1 1 d .
H40C H 0.1882 0.7039 0.3683 0.109 Uiso 1 1 calc .
C41A C 0.0796(4) 0.5886(2) 0.2472(4) 0.067(3) Uani 1 1 d .
C41B C -0.0536(4) 0.6473(2) 0.3529(5) 0.071(3) Uani 1 1 d .
C41C C 0.1343(4) 0.6878(3) 0.3217(5) 0.078(4) Uani 1 1 d .
C42A C 0.1241(5) 0.5874(2) 0.1724(6) 0.099(5) Uani 1 1 d .
H42J H 0.1504 0.5793 0.1903 0.148 Uiso 1 1 calc .
H42K H 0.1352 0.5984 0.1505 0.148 Uiso 1 1 calc .
H42L H 0.1031 0.5774 0.1518 0.148 Uiso 1 1 calc .
C42B C -0.1198(4) 0.6246(3) 0.3156(5) 0.092(4) Uani 1 1 d .
H42M H -0.1171 0.6147 0.3447 0.138 Uiso 1 1 calc .
H42N H -0.1296 0.6163 0.2845 0.138 Uiso 1 1 calc .
H42O H -0.1426 0.6359 0.3190 0.138 Uiso 1 1 calc .
C42C C 0.1012(8) 0.7266(3) 0.3212(9) 0.159(8) Uani 1 1 d .
H42P H 0.1035 0.7275 0.3580 0.239 Uiso 1 1 calc .
H42Q H 0.0732 0.7341 0.3052 0.239 Uiso 1 1 calc .
H42R H 0.1283 0.7335 0.3107 0.239 Uiso 1 1 calc .
C43A C 0.0817(3) 0.6192(2) 0.2070(4) 0.063(3) Uani 1 1 d .
C43B C -0.0518(4) 0.6370(2) 0.2751(4) 0.060(3) Uani 1 1 d .
C43C C 0.0681(5) 0.6928(3) 0.2753(5) 0.081(4) Uani 1 1 d .
C44A C 0.0493(4) 0.60477(19) 0.2651(4) 0.058(3) Uani 1 1 d .
C44B C -0.0158(4) 0.6568(2) 0.3383(4) 0.060(3) Uani 1 1 d .
C44C C 0.1206(4) 0.6674(3) 0.3022(5) 0.075(4) Uani 1 1 d .
C45A C 0.0242(3) 0.5983(2) 0.3034(4) 0.061(3) Uani 1 1 d .
H45A H 0.0057 0.6086 0.3176 0.073 Uiso 1 1 calc .
C45B C 0.0140(4) 0.67186(19) 0.3675(4) 0.063(3) Uani 1 1 d .
H45B H 0.0411 0.6777 0.3573 0.076 Uiso 1 1 calc .
C45C C 0.1452(4) 0.6492(2) 0.3061(4) 0.067(3) Uani 1 1 d .
H45C H 0.1341 0.6357 0.2916 0.081 Uiso 1 1 calc .
C46A C 0.0895(3) 0.6368(2) 0.1706(3) 0.059(3) Uani 1 1 d .
C46B C -0.0633(4) 0.6303(2) 0.2242(4) 0.073(4) Uani 1 1 d .
C46C C 0.0259(5) 0.7010(3) 0.2461(6) 0.089(4) Uani 1 1 d .
C47A C 0.1264(4) 0.6366(3) 0.1403(4) 0.096(5) Uani 1 1 d .
H47A H 0.1485 0.6252 0.1425 0.115 Uiso 1 1 calc .
C47B C -0.1010(4) 0.6172(2) 0.2017(5) 0.081(4) Uani 1 1 d .
H47B H -0.1219 0.6113 0.2218 0.097 Uiso 1 1 calc .
C47C C 0.0092(6) 0.7235(3) 0.2391(6) 0.109(5) Uani 1 1 d .
H47C H 0.0275 0.7351 0.2549 0.131 Uiso 1 1 calc .
C48A C 0.1274(5) 0.6547(3) 0.1072(5) 0.101(5) Uani 1 1 d .
H48A H 0.1506 0.6557 0.0861 0.121 Uiso 1 1 calc .
C48B C -0.1067(4) 0.6134(3) 0.1519(5) 0.086(4) Uani 1 1 d .
H48B H -0.1318 0.6044 0.1377 0.104 Uiso 1 1 calc .
C48C C -0.0300(7) 0.7277(4) 0.2115(9) 0.150(8) Uani 1 1 d .
H48C H -0.0402 0.7424 0.2081 0.180 Uiso 1 1 calc .
C49A C 0.0936(4) 0.6714(3) 0.1058(4) 0.085(4) Uani 1 1 d .
C49B C -0.0789(4) 0.6214(2) 0.1208(5) 0.083(4) Uani 1 1 d .
C49C C -0.0591(6) 0.7107(3) 0.1857(7) 0.112(5) Uani 1 1 d .
C50A C 0.0985(5) 0.6900(3) 0.0712(6) 0.118(6) Uani 1 1 d .
H50J H 0.1279 0.6974 0.0823 0.177 Uiso 1 1 calc .
H50K H 0.0731 0.7003 0.0718 0.177 Uiso 1 1 calc .
H50L H 0.0979 0.6845 0.0367 0.177 Uiso 1 1 calc .
C50B C -0.0846(5) 0.6166(3) 0.0651(5) 0.122(6) Uani 1 1 d .
H50M H -0.0812 0.6009 0.0601 0.183 Uiso 1 1 calc .
H50N H -0.0609 0.6244 0.0502 0.183 Uiso 1 1 calc .
H50O H -0.1152 0.6213 0.0489 0.183 Uiso 1 1 calc .
C50C C -0.1054(8) 0.7166(4) 0.1500(8) 0.175(10) Uani 1 1 d .
H50P H -0.1250 0.7253 0.1687 0.262 Uiso 1 1 calc .
H50Q H -0.1216 0.7031 0.1381 0.262 Uiso 1 1 calc .
H50R H -0.0985 0.7249 0.1209 0.262 Uiso 1 1 calc .
C51A C 0.0656(4) 0.6709(2) 0.1390(4) 0.074(4) Uani 1 1 d .
H51A H 0.0472 0.6835 0.1414 0.088 Uiso 1 1 calc .
C51B C -0.0410(4) 0.6339(2) 0.1444(5) 0.077(4) Uani 1 1 d .
H51B H -0.0198 0.6395 0.1242 0.092 Uiso 1 1 calc .
C51C C -0.0425(6) 0.6893(3) 0.1879(5) 0.100(5) Uani 1 1 d .
H51C H -0.0597 0.6779 0.1696 0.120 Uiso 1 1 calc .
Er2 Er 0.39989(2) 0.363474(13) 0.87218(2) 0.0614(2) Uani 1 1 d .
Ga3 Ga 0.50565(4) 0.41632(2) 0.60020(4) 0.0522(3) Uani 1 1 d .
Ga4 Ga 0.32487(6) 0.30002(4) 1.14050(7) 0.1044(7) Uani 1 1 d .
N1D N 0.5765(2) 0.42281(14) 0.6071(3) 0.0426(19) Uani 1 1 d .
N1E N 0.4816(4) 0.44584(16) 0.5654(3) 0.072(3) Uani 1 1 d .
N1F N 0.5015(3) 0.39938(14) 0.5308(3) 0.049(2) Uani 1 1 d .
N2D N 0.5332(3) 0.38965(15) 0.6368(2) 0.050(2) Uani 1 1 d .
N2E N 0.5027(3) 0.43571(15) 0.6612(3) 0.054(2) Uani 1 1 d .
N2F N 0.4401(3) 0.40604(14) 0.5908(3) 0.052(2) Uani 1 1 d .
N3D N 0.5969(3) 0.37309(15) 0.6793(3) 0.058(2) Uani 1 1 d .
N3E N 0.4838(4) 0.46696(19) 0.6946(3) 0.095(4) Uani 1 1 d .
N3F N 0.3835(3) 0.38502(16) 0.5462(3) 0.066(3) Uani 1 1 d .
N4D N 0.3549(3) 0.36677(13) 0.7838(3) 0.050(2) Uiso 1 1 d .
N4E N 0.4650(2) 0.35169(18) 0.8264(3) 0.055(2) Uani 1 1 d .
N4F N 0.4248(3) 0.40141(17) 0.8522(3) 0.069(3) Uani 1 1 d U
N5D N 0.2853(3) 0.3674(2) 0.7378(3) 0.089(4) Uani 1 1 d .
N5E N 0.5131(3) 0.32369(17) 0.8239(3) 0.058(3) Uani 1 1 d .
N5F N 0.4456(4) 0.43254(19) 0.8906(3) 0.079(3) Uani 1 1 d .
N6D N 0.3301(3) 0.38851(18) 0.8610(4) 0.079(3) Uani 1 1 d .
N6E N 0.3919(3) 0.32584(16) 0.8307(3) 0.062(3) Uani 1 1 d .
N6F N 0.4746(3) 0.37589(18) 0.9224(3) 0.052(2) Uani 1 1 d .
N7D N 0.3857(3) 0.38268(19) 0.9511(3) 0.078(3) Uani 1 1 d .
N7E N 0.3293(3) 0.3410(2) 0.8843(3) 0.080(4) Uani 1 1 d .
N7F N 0.4422(3) 0.33621(19) 0.9333(3) 0.066(3) Uani 1 1 d .
N8D N 0.3640(4) 0.4131(2) 0.9834(4) 0.088(3) Uani 1 1 d .
N8E N 0.2695(5) 0.3229(3) 0.8366(5) 0.117(4) Uani 1 1 d .
N8F N 0.5122(4) 0.3207(2) 0.9508(3) 0.073(3) Uani 1 1 d .
N9D N 0.3874(4) 0.2951(2) 1.1195(4) 0.083(3) Uani 1 1 d .
N9E N 0.3254(4) 0.3298(3) 1.1362(5) 0.110(5) Uani 1 1 d .
N9F N 0.2875(5) 0.2974(3) 1.0711(6) 0.126(5) Uani 1 1 d U
N10D N 0.4376(4) 0.2713(2) 1.0946(4) 0.083(3) Uani 1 1 d .
N10E N 0.3566(5) 0.3623(3) 1.1833(6) 0.111(5) Uani 1 1 d D
N10F N 0.2231(7) 0.2962(4) 1.0167(10) 0.170(8) Uani 1 1 d U
N11D N 0.3291(4) 0.2666(2) 1.1443(4) 0.100(4) Uani 1 1 d .
N11E N 0.3552(5) 0.3048(3) 1.2157(4) 0.111(5) Uani 1 1 d .
N11F N 0.2551(7) 0.3041(3) 1.1562(9) 0.151(7) Uani 1 1 d U
C1D C 0.6588(5) 0.4670(2) 0.5812(4) 0.085(4) Uani 1 1 d .
H1DA H 0.6723 0.4757 0.6104 0.128 Uiso 1 1 calc .
H1DB H 0.6333 0.4751 0.5615 0.128 Uiso 1 1 calc .
H1DC H 0.6823 0.4639 0.5599 0.128 Uiso 1 1 calc .
C1E C 0.4440(5) 0.4721(2) 0.4380(5) 0.090(4) Uani 1 1 d .
H1EA H 0.4110 0.4744 0.4269 0.134 Uiso 1 1 calc .
H1EB H 0.4542 0.4592 0.4212 0.134 Uiso 1 1 calc .
H1EC H 0.4611 0.4849 0.4290 0.134 Uiso 1 1 calc .
C1F C 0.5717(4) 0.3834(2) 0.4309(4) 0.081(4) Uani 1 1 d .
H1FA H 0.5838 0.3685 0.4310 0.121 Uiso 1 1 calc .
H1FB H 0.5961 0.3933 0.4461 0.121 Uiso 1 1 calc .
H1FC H 0.5607 0.3880 0.3960 0.121 Uiso 1 1 calc .
C2D C 0.6409(4) 0.4460(2) 0.5991(4) 0.070(4) Uani 1 1 d .
C2E C 0.4531(4) 0.4689(2) 0.4945(4) 0.065(3) Uani 1 1 d .
C2F C 0.5333(4) 0.3841(2) 0.4601(3) 0.063(3) Uani 1 1 d .
C3D C 0.6699(5) 0.4300(2) 0.6272(4) 0.077(4) Uani 1 1 d .
H3D H 0.7024 0.4321 0.6333 0.092 Uiso 1 1 calc .
C3E C 0.4453(5) 0.4848(2) 0.5285(4) 0.076(4) Uani 1 1 d .
H3E H 0.4358 0.4988 0.5159 0.092 Uiso 1 1 calc .
C3F C 0.4927(5) 0.3726(2) 0.4492(4) 0.078(4) Uani 1 1 d .
H3F H 0.4889 0.3632 0.4207 0.094 Uiso 1 1 calc .
C4D C 0.6521(5) 0.4125(2) 0.6447(5) 0.074(3) Uani 1 1 d .
H4D H 0.6719 0.4023 0.6640 0.088 Uiso 1 1 calc .
C4E C 0.4505(6) 0.4814(2) 0.5775(5) 0.093(5) Uani 1 1 d .
H4E H 0.4401 0.4919 0.5993 0.111 Uiso 1 1 calc .
C4F C 0.4583(4) 0.3738(2) 0.4763(4) 0.077(4) Uani 1 1 d .
H4F H 0.4312 0.3653 0.4674 0.092 Uiso 1 1 calc .
C5D C 0.6074(4) 0.40866(17) 0.6361(3) 0.050(3) Uani 1 1 d .
C5E C 0.4722(4) 0.4614(2) 0.5978(4) 0.069(3) Uani 1 1 d .
C5F C 0.4626(3) 0.38814(19) 0.5189(4) 0.056(3) Uani 1 1 d .
C6D C 0.5967(5) 0.4418(2) 0.5912(4) 0.074(4) Uani 1 1 d .
H6D H 0.5768 0.4524 0.5734 0.089 Uiso 1 1 calc .
C6E C 0.4726(4) 0.44964(17) 0.5167(4) 0.060(3) Uani 1 1 d .
H6E H 0.4798 0.4384 0.4947 0.073 Uiso 1 1 calc .
C6F C 0.5356(4) 0.39765(17) 0.5030(4) 0.053(3) Uani 1 1 d .
H6F H 0.5627 0.4060 0.5127 0.063 Uiso 1 1 calc .
C7D C 0.5797(4) 0.39003(18) 0.6503(4) 0.054(3) Uani 1 1 d .
C7E C 0.4853(4) 0.4551(2) 0.6524(4) 0.072(3) Uani 1 1 d .
C7F C 0.4287(4) 0.3928(2) 0.5505(4) 0.062(3) Uani 1 1 d .
C8D C 0.6401(4) 0.3679(2) 0.7053(5) 0.090(4) Uani 1 1 d .
H8DA H 0.6620 0.3664 0.6814 0.136 Uiso 1 1 calc .
H8DB H 0.6384 0.3541 0.7234 0.136 Uiso 1 1 calc .
H8DC H 0.6505 0.3795 0.7295 0.136 Uiso 1 1 calc .
C8E C 0.4621(8) 0.4899(3) 0.6972(7) 0.151(8) Uani 1 1 d .
H8EA H 0.4787 0.5004 0.6792 0.226 Uiso 1 1 calc .
H8EB H 0.4641 0.4944 0.7327 0.226 Uiso 1 1 calc .
H8EC H 0.4296 0.4895 0.6815 0.226 Uiso 1 1 calc .
C8F C 0.3583(4) 0.3719(3) 0.5077(6) 0.109(6) Uani 1 1 d .
H8FA H 0.3564 0.3794 0.4751 0.163 Uiso 1 1 calc .
H8FB H 0.3272 0.3694 0.5154 0.163 Uiso 1 1 calc .
H8FC H 0.3741 0.3579 0.5061 0.163 Uiso 1 1 calc .
C9D C 0.5582(3) 0.35924(19) 0.6811(3) 0.052(3) Uani 1 1 d .
C9E C 0.5038(5) 0.4541(2) 0.7341(4) 0.083(4) Uani 1 1 d .
C9F C 0.3639(4) 0.3961(2) 0.5863(4) 0.064(3) Uani 1 1 d .
C10D C 0.5540(4) 0.3376(2) 0.6999(4) 0.059(3) Uani 1 1 d .
H10D H 0.5799 0.3304 0.7185 0.071 Uiso 1 1 calc .
C10E C 0.5148(5) 0.4593(2) 0.7859(4) 0.088(4) Uani 1 1 d .
H10E H 0.5051 0.4723 0.8001 0.106 Uiso 1 1 calc .
C10F C 0.3204(4) 0.3959(2) 0.5966(4) 0.071(3) Uani 1 1 d .
H10F H 0.2971 0.3871 0.5780 0.085 Uiso 1 1 calc .
C11D C 0.5136(4) 0.32796(19) 0.6910(4) 0.062(3) Uani 1 1 d .
H11D H 0.5114 0.3135 0.7031 0.074 Uiso 1 1 calc .
C11E C 0.5397(6) 0.4444(3) 0.8124(4) 0.094(5) Uani 1 1 d .
H11E H 0.5481 0.4473 0.8475 0.113 Uiso 1 1 calc .
C11F C 0.3116(4) 0.4088(3) 0.6347(6) 0.088(5) Uani 1 1 d .
H11F H 0.2814 0.4088 0.6433 0.106 Uiso 1 1 calc .
C12D C 0.4714(3) 0.33815(19) 0.6632(3) 0.051(3) Uani 1 1 d .
C12E C 0.5554(4) 0.4246(2) 0.7953(4) 0.069(3) Uani 1 1 d .
C12F C 0.3452(4) 0.4222(2) 0.6622(4) 0.063(3) Uani 1 1 d .
C13D C 0.4745(4) 0.35918(19) 0.6475(3) 0.055(3) Uani 1 1 d .
H13D H 0.4477 0.3670 0.6331 0.065 Uiso 1 1 calc .
C13E C 0.5434(5) 0.4195(2) 0.7448(4) 0.076(4) Uani 1 1 d .
H13E H 0.5526 0.4062 0.7313 0.091 Uiso 1 1 calc .
C13F C 0.3920(4) 0.42201(19) 0.6521(4) 0.066(3) Uani 1 1 d .
H13F H 0.4159 0.4303 0.6712 0.079 Uiso 1 1 calc .
C14D C 0.5185(3) 0.36919(18) 0.6530(3) 0.048(2) Uani 1 1 d .
C14E C 0.5177(4) 0.4345(2) 0.7155(3) 0.064(3) Uani 1 1 d .
C14F C 0.3990(4) 0.40879(19) 0.6123(4) 0.059(3) Uani 1 1 d .
C15D C 0.4261(4) 0.32607(19) 0.6531(4) 0.062(3) Uani 1 1 d .
H15A H 0.4174 0.3240 0.6162 0.074 Uiso 1 1 calc .
H15B H 0.4301 0.3115 0.6688 0.074 Uiso 1 1 calc .
C15E C 0.5885(4) 0.4093(2) 0.8287(4) 0.067(3) Uani 1 1 d .
H15C H 0.5940 0.4151 0.8636 0.081 Uiso 1 1 calc .
H15D H 0.6185 0.4091 0.8161 0.081 Uiso 1 1 calc .
C15F C 0.3322(4) 0.4390(3) 0.7018(5) 0.094(5) Uani 1 1 d .
H15E H 0.3342 0.4539 0.6884 0.113 Uiso 1 1 calc .
H15F H 0.2999 0.4365 0.7068 0.113 Uiso 1 1 calc .
C16D C 0.3877(4) 0.3377(2) 0.6730(4) 0.069(3) Uani 1 1 d .
C16E C 0.5698(4) 0.3858(2) 0.8296(3) 0.059(3) Uani 1 1 d .
C16F C 0.3638(5) 0.4373(3) 0.7531(4) 0.081(4) Uani 1 1 d .
C17D C 0.3434(4) 0.3373(2) 0.6443(4) 0.074(3) Uani 1 1 d .
H17D H 0.3394 0.3309 0.6116 0.089 Uiso 1 1 calc .
C17E C 0.5999(4) 0.3676(3) 0.8306(4) 0.072(4) Uani 1 1 d .
H17E H 0.6318 0.3707 0.8323 0.086 Uiso 1 1 calc .
C17F C 0.3747(5) 0.4568(3) 0.7763(5) 0.084(4) Uani 1 1 d .
H17F H 0.3619 0.4696 0.7597 0.101 Uiso 1 1 calc .
C18D C 0.3056(5) 0.3458(3) 0.6620(4) 0.087(4) Uani 1 1 d .
H18D H 0.2753 0.3452 0.6435 0.105 Uiso 1 1 calc .
C18E C 0.5879(4) 0.3469(3) 0.8293(4) 0.071(4) Uani 1 1 d .
H18E H 0.6092 0.3352 0.8299 0.086 Uiso 1 1 calc .
C18F C 0.4044(6) 0.4594(2) 0.8246(5) 0.094(4) Uani 1 1 d .
H18F H 0.4142 0.4730 0.8398 0.112 Uiso 1 1 calc .
C19D C 0.3160(4) 0.3557(2) 0.7109(4) 0.077(4) Uani 1 1 d .
C19E C 0.5384(3) 0.3439(2) 0.8269(3) 0.061(3) Uani 1 1 d .
C19F C 0.4171(4) 0.4376(3) 0.8465(4) 0.076(4) Uani 1 1 d .
C20D C 0.2358(4) 0.3688(3) 0.7207(5) 0.119(7) Uani 1 1 d .
H20A H 0.2302 0.3753 0.6868 0.179 Uiso 1 1 calc .
H20B H 0.2217 0.3780 0.7440 0.179 Uiso 1 1 calc .
H20C H 0.2223 0.3542 0.7197 0.179 Uiso 1 1 calc .
C20E C 0.5325(4) 0.3019(2) 0.8269(4) 0.072(3) Uani 1 1 d .
H20D H 0.5515 0.3000 0.8003 0.108 Uiso 1 1 calc .
H20E H 0.5075 0.2912 0.8226 0.108 Uiso 1 1 calc .
H20F H 0.5516 0.2999 0.8600 0.108 Uiso 1 1 calc .
C20F C 0.4635(6) 0.4482(3) 0.9279(5) 0.111(5) Uani 1 1 d .
H20G H 0.4806 0.4594 0.9124 0.166 Uiso 1 1 calc .
H20H H 0.4843 0.4409 0.9550 0.166 Uiso 1 1 calc .
H20I H 0.4381 0.4550 0.9418 0.166 Uiso 1 1 calc .
C21D C 0.3133(4) 0.37481(18) 0.7815(4) 0.059(3) Uiso 1 1 d .
C21E C 0.4698(4) 0.3294(2) 0.8237(4) 0.054(3) Uani 1 1 d .
C21F C 0.4500(3) 0.4110(2) 0.8915(3) 0.054(3) Uani 1 1 d U
C22D C 0.3594(4) 0.3557(2) 0.7394(3) 0.069(4) Uani 1 1 d .
C22E C 0.5087(3) 0.3601(2) 0.8259(3) 0.052(3) Uani 1 1 d .
C22F C 0.4055(4) 0.4188(2) 0.8210(5) 0.074(4) Uani 1 1 d .
C23D C 0.3955(4) 0.3471(2) 0.7203(3) 0.064(3) Uani 1 1 d .
H23D H 0.4257 0.3475 0.7391 0.077 Uiso 1 1 calc .
C23E C 0.5228(4) 0.3814(2) 0.8266(3) 0.059(3) Uani 1 1 d .
H23E H 0.5011 0.3929 0.8250 0.071 Uiso 1 1 calc .
C23F C 0.3790(4) 0.41739(19) 0.7738(3) 0.057(3) Uani 1 1 d .
H23F H 0.3717 0.4039 0.7570 0.069 Uiso 1 1 calc .
C24D C 0.3004(4) 0.3880(2) 0.8190(4) 0.083(4) Uani 1 1 d .
C24E C 0.4270(3) 0.3173(2) 0.8145(4) 0.055(3) Uani 1 1 d .
C24F C 0.4841(4) 0.3975(3) 0.9270(3) 0.067(4) Uani 1 1 d .
C25D C 0.2601(5) 0.4006(3) 0.8126(6) 0.116(6) Uani 1 1 d .
H25D H 0.2380 0.3993 0.7828 0.139 Uiso 1 1 calc .
C25E C 0.4261(3) 0.2963(2) 0.7901(4) 0.061(3) Uani 1 1 d .
H25E H 0.4525 0.2900 0.7793 0.074 Uiso 1 1 calc .
C25F C 0.5249(4) 0.40621(19) 0.9523(4) 0.062(3) Uani 1 1 d .
H25F H 0.5312 0.4214 0.9517 0.075 Uiso 1 1 calc .
C26D C 0.2532(5) 0.4146(3) 0.8501(6) 0.120(6) Uani 1 1 d .
H26D H 0.2272 0.4241 0.8453 0.144 Uiso 1 1 calc .
C26E C 0.3849(5) 0.2865(2) 0.7840(4) 0.084(4) Uani 1 1 d .
H26E H 0.3829 0.2726 0.7683 0.101 Uiso 1 1 calc .
C26F C 0.5558(4) 0.3918(2) 0.9782(4) 0.071(3) Uani 1 1 d .
H26F H 0.5830 0.3972 0.9984 0.085 Uiso 1 1 calc .
C27D C 0.2843(4) 0.4154(2) 0.8960(5) 0.087(4) Uani 1 1 d .
H27D H 0.2793 0.4245 0.9233 0.105 Uiso 1 1 calc .
C27E C 0.3445(5) 0.2948(3) 0.7983(4) 0.084(4) Uani 1 1 d .
H27E H 0.3159 0.2873 0.7930 0.101 Uiso 1 1 calc .
C27F C 0.5477(5) 0.3693(2) 0.9751(4) 0.077(4) Uani 1 1 d .
H27F H 0.5698 0.3591 0.9909 0.093 Uiso 1 1 calc .
C28D C 0.3234(5) 0.4014(2) 0.8987(4) 0.080(4) Uani 1 1 d .
C28E C 0.3511(3) 0.3161(2) 0.8221(4) 0.066(4) Uani 1 1 d .
C28F C 0.5059(4) 0.3626(2) 0.9479(3) 0.057(3) Uani 1 1 d .
C29D C 0.3596(5) 0.3999(3) 0.9432(5) 0.087(4) Uani 1 1 d .
C29E C 0.3159(4) 0.3280(3) 0.8473(5) 0.087(5) Uani 1 1 d .
C29F C 0.4887(4) 0.3397(2) 0.9432(3) 0.059(3) Uani 1 1 d .
C30D C 0.3475(7) 0.4349(4) 0.9891(6) 0.136(7) Uani 1 1 d .
H30A H 0.3624 0.4449 0.9682 0.203 Uiso 1 1 calc .
H30B H 0.3548 0.4393 1.0246 0.203 Uiso 1 1 calc .
H30C H 0.3140 0.4353 0.9785 0.203 Uiso 1 1 calc .
C30E C 0.2404(5) 0.3105(4) 0.7982(7) 0.130(7) Uani 1 1 d .
H30D H 0.2420 0.3168 0.7649 0.196 Uiso 1 1 calc .
H30E H 0.2085 0.3110 0.8047 0.196 Uiso 1 1 calc .
H30F H 0.2510 0.2953 0.7990 0.196 Uiso 1 1 calc .
C30F C 0.5630(5) 0.3180(2) 0.9627(5) 0.086(4) Uani 1 1 d .
H30G H 0.5774 0.3236 0.9346 0.129 Uiso 1 1 calc .
H30H H 0.5705 0.3025 0.9676 0.129 Uiso 1 1 calc .
H30I H 0.5748 0.3260 0.9936 0.129 Uiso 1 1 calc .
C31D C 0.3974(5) 0.4036(3) 1.0207(5) 0.082(4) Uani 1 1 d .
C31E C 0.2517(4) 0.3364(3) 0.8765(5) 0.107(6) Uani 1 1 d .
C31F C 0.4830(5) 0.3035(3) 0.9485(4) 0.070(3) Uani 1 1 d .
C32D C 0.4147(5) 0.4097(3) 1.0677(6) 0.103(5) Uani 1 1 d .
H32D H 0.4063 0.4232 1.0810 0.124 Uiso 1 1 calc .
C32E C 0.2079(5) 0.3386(4) 0.8860(7) 0.127(7) Uani 1 1 d .
H32E H 0.1822 0.3327 0.8644 0.153 Uiso 1 1 calc .
C32F C 0.4870(5) 0.2807(3) 0.9527(4) 0.086(4) Uani 1 1 d .
H32F H 0.5162 0.2738 0.9599 0.103 Uiso 1 1 calc .
C33D C 0.4458(4) 0.3953(3) 1.0970(4) 0.084(4) Uani 1 1 d .
H33D H 0.4590 0.3995 1.1303 0.101 Uiso 1 1 calc .
C33E C 0.2036(4) 0.3493(3) 0.9264(7) 0.112(6) Uani 1 1 d .
H33E H 0.1742 0.3491 0.9371 0.135 Uiso 1 1 calc .
C33F C 0.4470(5) 0.2689(2) 0.9460(4) 0.069(3) Uani 1 1 d .
H33F H 0.4491 0.2535 0.9478 0.082 Uiso 1 1 calc .
C34D C 0.4574(4) 0.3753(3) 1.0784(4) 0.080(4) Uani 1 1 d .
C34E C 0.2395(5) 0.3614(3) 0.9562(6) 0.109(6) Uani 1 1 d .
C34F C 0.4047(5) 0.2780(2) 0.9370(4) 0.077(4) Uani 1 1 d .
C35D C 0.4359(4) 0.3703(2) 1.0275(4) 0.068(3) Uani 1 1 d .
H35D H 0.4424 0.3567 1.0128 0.081 Uiso 1 1 calc .
C35E C 0.2810(4) 0.3581(3) 0.9449(5) 0.090(5) Uani 1 1 d .
H35E H 0.3066 0.3643 0.9662 0.108 Uiso 1 1 calc .
C35F C 0.3981(4) 0.3010(3) 0.9342(3) 0.075(4) Uani 1 1 d .
H35F H 0.3682 0.3072 0.9311 0.090 Uiso 1 1 calc .
C36D C 0.4078(4) 0.3840(2) 1.0014(4) 0.073(4) Uani 1 1 d .
C36E C 0.2895(4) 0.3463(3) 0.9047(5) 0.095(5) Uani 1 1 d .
C36F C 0.4385(4) 0.3143(2) 0.9363(4) 0.061(3) Uani 1 1 d .
C37D C 0.4895(5) 0.3591(3) 1.1070(4) 0.093(5) Uani 1 1 d .
H37A H 0.5203 0.3613 1.0971 0.112 Uiso 1 1 calc .
H37B H 0.4924 0.3628 1.1433 0.112 Uiso 1 1 calc .
C37E C 0.2320(5) 0.3745(3) 1.0008(6) 0.108(6) Uani 1 1 d .
H37C H 0.2307 0.3901 0.9909 0.130 Uiso 1 1 calc .
H37D H 0.2014 0.3706 1.0093 0.130 Uiso 1 1 calc .
C37F C 0.3608(7) 0.2642(3) 0.9298(7) 0.125(7) Uani 1 1 d U
H37E H 0.3507 0.2618 0.8932 0.150 Uiso 1 1 calc .
H37F H 0.3679 0.2498 0.9456 0.150 Uiso 1 1 calc .
C38D C 0.4787(5) 0.3359(3) 1.1019(4) 0.085(4) Uani 1 1 d .
C38E C 0.2663(5) 0.3721(4) 1.0467(7) 0.109(6) Uani 1 1 d .
C38F C 0.3244(8) 0.2736(4) 0.9505(7) 0.145(8) Uani 1 1 d U
C39D C 0.5073(4) 0.3212(3) 1.0857(5) 0.079(4) Uani 1 1 d .
H39D H 0.5361 0.3264 1.0783 0.095 Uiso 1 1 calc .
C39E C 0.2854(8) 0.3911(4) 1.0722(9) 0.133(8) Uani 1 1 d .
H39E H 0.2763 0.4050 1.0587 0.159 Uiso 1 1 calc .
C39F C 0.2807(9) 0.2722(5) 0.9162(8) 0.176(10) Uani 1 1 d U
H39F H 0.2766 0.2653 0.8841 0.211 Uiso 1 1 calc .
C40D C 0.4980(4) 0.2992(3) 1.0790(4) 0.081(4) Uani 1 1 d .
H40D H 0.5192 0.2896 1.0669 0.097 Uiso 1 1 calc .
C40E C 0.3167(5) 0.3898(3) 1.1156(7) 0.115(6) Uani 1 1 d .
H40E H 0.3308 0.4027 1.1306 0.138 Uiso 1 1 calc .
C40F C 0.2485(11) 0.2817(4) 0.9360(8) 0.165(10) Uani 1 1 d U
H40F H 0.2209 0.2838 0.9127 0.198 Uiso 1 1 calc .
C41D C 0.4544(4) 0.2912(3) 1.0911(4) 0.068(3) Uani 1 1 d .
C41E C 0.3277(6) 0.3697(3) 1.1376(6) 0.093(5) Uani 1 1 d .
C41F C 0.2457(7) 0.2890(5) 0.9814(14) 0.185(13) Uani 1 1 d U
C42D C 0.4577(5) 0.2505(3) 1.0806(5) 0.088(4) Uani 1 1 d .
H42A H 0.4610 0.2508 1.0447 0.133 Uiso 1 1 calc .
H42B H 0.4374 0.2384 1.0866 0.133 Uiso 1 1 calc .
H42C H 0.4881 0.2484 1.1011 0.133 Uiso 1 1 calc .
C42E C 0.3749(8) 0.3783(4) 1.2194(9) 0.162(9) Uani 1 1 d DU
H42D H 0.3939 0.3886 1.2038 0.242 Uiso 1 1 calc .
H42E H 0.3938 0.3711 1.2481 0.242 Uiso 1 1 calc .
H42F H 0.3495 0.3861 1.2313 0.242 Uiso 1 1 calc .
C43D C 0.3961(4) 0.2737(3) 1.1110(4) 0.068(4) Uani 1 1 d .
C43E C 0.3502(7) 0.3399(3) 1.1772(9) 0.116(8) Uani 1 1 d .
C43F C 0.2375(10) 0.3000(4) 1.0641(12) 0.171(11) Uani 1 1 d U
C44D C 0.4254(4) 0.3062(2) 1.1073(4) 0.061(3) Uani 1 1 d .
C44E C 0.3144(5) 0.3516(4) 1.1132(6) 0.100(6) Uani 1 1 d .
C44F C 0.2907(6) 0.2897(3) 1.0228(9) 0.122(7) Uani 1 1 d U
C45D C 0.4345(4) 0.3278(3) 1.1122(4) 0.081(4) Uani 1 1 d .
H45D H 0.4124 0.3375 1.1222 0.097 Uiso 1 1 calc .
C45E C 0.2811(4) 0.3514(3) 1.0667(5) 0.094(5) Uani 1 1 d .
H45E H 0.2700 0.3382 1.0507 0.113 Uiso 1 1 calc .
C45F C 0.3293(5) 0.2822(3) 1.0036(6) 0.113(6) Uani 1 1 d U
H45F H 0.3588 0.2825 1.0242 0.135 Uiso 1 1 calc .
C46D C 0.3646(5) 0.2579(3) 1.1239(5) 0.091(4) Uani 1 1 d .
C46E C 0.3702(5) 0.3250(3) 1.2222(5) 0.090(5) Uani 1 1 d .
C46F C 0.2293(9) 0.3045(4) 1.1112(12) 0.162(9) Uani 1 1 d U
C47D C 0.3699(6) 0.2359(4) 1.1169(7) 0.120(6) Uani 1 1 d .
H47D H 0.3951 0.2300 1.1030 0.144 Uiso 1 1 calc .
C47E C 0.4036(7) 0.3332(3) 1.2727(7) 0.133(7) Uani 1 1 d .
H47E H 0.4174 0.3471 1.2784 0.159 Uiso 1 1 calc .
C47F C 0.1809(7) 0.3154(5) 1.1199(13) 0.208(14) Uani 1 1 d U
H47F H 0.1636 0.3216 1.0903 0.250 Uiso 1 1 calc .
C48D C 0.3338(8) 0.2222(3) 1.1327(6) 0.123(6) Uani 1 1 d .
H48D H 0.3343 0.2069 1.1279 0.147 Uiso 1 1 calc .
C48E C 0.4082(5) 0.3149(3) 1.3073(5) 0.103(6) Uani 1 1 d .
H48E H 0.4246 0.3176 1.3401 0.124 Uiso 1 1 calc .
C48F C 0.1631(12) 0.3171(5) 1.1568(14) 0.204(13) Uani 1 1 d U
H48F H 0.1308 0.3185 1.1563 0.244 Uiso 1 1 calc .
C49D C 0.2987(5) 0.2318(3) 1.1547(5) 0.096(5) Uani 1 1 d .
C49E C 0.3906(8) 0.2934(4) 1.2975(8) 0.144(9) Uani 1 1 d .
C49F C 0.1960(8) 0.3167(4) 1.2017(10) 0.140(8) Uani 1 1 d U
C50D C 0.2615(6) 0.2153(4) 1.1686(6) 0.144(8) Uani 1 1 d .
H50A H 0.2460 0.2082 1.1378 0.215 Uiso 1 1 calc .
H50B H 0.2387 0.2231 1.1850 0.215 Uiso 1 1 calc .
H50C H 0.2767 0.2042 1.1918 0.215 Uiso 1 1 calc .
C50E C 0.3945(9) 0.2766(3) 1.3379(7) 0.173(10) Uani 1 1 d .
H50D H 0.4271 0.2738 1.3506 0.259 Uiso 1 1 calc .
H50E H 0.3797 0.2631 1.3242 0.259 Uiso 1 1 calc .
H50F H 0.3792 0.2819 1.3656 0.259 Uiso 1 1 calc .
C50F C 0.1891(10) 0.3191(6) 1.2526(15) 0.229(13) Uani 1 1 d U
H50G H 0.1761 0.3336 1.2571 0.343 Uiso 1 1 calc .
H50H H 0.2186 0.3176 1.2750 0.343 Uiso 1 1 calc .
H50I H 0.1677 0.3079 1.2607 0.343 Uiso 1 1 calc .
C51D C 0.2948(6) 0.2533(3) 1.1556(5) 0.099(5) Uani 1 1 d .
H51D H 0.2675 0.2596 1.1642 0.119 Uiso 1 1 calc .
C51E C 0.3622(6) 0.2902(3) 1.2500(7) 0.117(6) Uani 1 1 d .
H51E H 0.3477 0.2765 1.2433 0.141 Uiso 1 1 calc .
C51F C 0.2467(10) 0.3078(4) 1.1998(12) 0.175(10) Uani 1 1 d U
H51F H 0.2688 0.3056 1.2292 0.210 Uiso 1 1 calc .
C42F C 0.1710(19) 0.3027(9) 1.0229(19) 0.36(2) Uiso 1 1 d .
H42G H 0.1603 0.3146 0.9997 0.533 Uiso 1 1 calc .
H42H H 0.1702 0.3073 1.0578 0.533 Uiso 1 1 calc .
H42I H 0.1508 0.2900 1.0151 0.533 Uiso 1 1 calc .
S1T S 0.59380(11) 0.45447(6) 0.45109(10) 0.0681(8) Uani 1 1 d .
F3T F 0.5221(2) 0.43341(12) 0.4043(3) 0.086(2) Uani 1 1 d .
F5T F 0.5783(3) 0.43726(14) 0.3609(3) 0.098(2) Uani 1 1 d .
F4T F 0.5335(3) 0.46428(14) 0.3719(2) 0.094(2) Uani 1 1 d .
O6T O 0.6216(4) 0.47018(15) 0.4339(3) 0.096(3) Uani 1 1 d .
O8T O 0.5628(3) 0.46230(13) 0.4832(3) 0.071(2) Uani 1 1 d .
O7T O 0.6155(3) 0.43383(16) 0.4671(3) 0.087(3) Uani 1 1 d .
C2T C 0.5580(5) 0.4468(2) 0.3954(4) 0.080(4) Uani 1 1 d .
S17T S 0.24890(13) 0.61401(7) 0.18165(11) 0.0885(11) Uani 1 1 d .
F20T F 0.2939(3) 0.58627(17) 0.2433(3) 0.125(3) Uani 1 1 d .
F19T F 0.2340(3) 0.57264(17) 0.2020(3) 0.125(3) Uani 1 1 d .
F21T F 0.2934(3) 0.5789(2) 0.1660(3) 0.144(4) Uani 1 1 d .
O23T O 0.2234(3) 0.6105(2) 0.1319(3) 0.108(4) Uani 1 1 d .
O24T O 0.2902(3) 0.62577(19) 0.1828(4) 0.111(3) Uani 1 1 d .
O22T O 0.2210(3) 0.61849(16) 0.2185(3) 0.092(3) Uani 1 1 d .
C18T C 0.2669(5) 0.5873(3) 0.1964(4) 0.099(5) Uani 1 1 d .
S9T S 0.65787(11) 0.34980(6) 0.05980(10) 0.0707(8) Uani 1 1 d .
F13T F 0.7135(3) 0.31677(17) 0.0625(4) 0.130(3) Uani 1 1 d .
F12T F 0.6441(4) 0.30809(16) 0.0661(3) 0.139(4) Uani 1 1 d .
F11T F 0.6843(4) 0.32225(16) 0.1326(3) 0.131(3) Uani 1 1 d .
O15T O 0.6509(3) 0.34746(15) 0.0053(2) 0.079(2) Uani 1 1 d .
O16T O 0.6944(3) 0.36360(17) 0.0824(3) 0.094(3) Uani 1 1 d .
O14T O 0.6147(2) 0.35213(17) 0.0793(3) 0.089(3) Uani 1 1 d .
C10T C 0.6759(6) 0.3223(3) 0.0824(6) 0.106(5) Uani 1 1 d .
S57T S 0.48056(15) 0.24967(7) 0.72536(12) 0.0910(11) Uani 1 1 d .
F64T F 0.5512(5) 0.2437(2) 0.7910(4) 0.160(4) Uani 1 1 d .
F63T F 0.4945(3) 0.25238(15) 0.8236(3) 0.115(3) Uani 1 1 d .
F62T F 0.4996(4) 0.2197(2) 0.7949(4) 0.151(4) Uani 1 1 d .
O59T O 0.5001(4) 0.23566(19) 0.6905(3) 0.121(4) Uani 1 1 d .
O60T O 0.4917(3) 0.27219(16) 0.7223(3) 0.089(3) Uani 1 1 d .
O58T O 0.4325(4) 0.2456(2) 0.7279(4) 0.132(4) Uani 1 1 d .
C61T C 0.5062(7) 0.2411(4) 0.7857(5) 0.106(5) Uani 1 1 d .
S41T S 0.41405(15) 0.51762(7) 0.80546(15) 0.1026(12) Uiso 1 1 d .
F47T F 0.4549(4) 0.54056(18) 0.7433(4) 0.141(3) Uiso 1 1 d .
F46T F 0.4035(4) 0.55822(18) 0.7725(4) 0.141(3) Uiso 1 1 d .
F48T F 0.4696(3) 0.55215(16) 0.8204(4) 0.129(3) Uiso 1 1 d .
O42T O 0.3849(4) 0.5098(2) 0.7590(5) 0.140(4) Uiso 1 1 d .
O44T O 0.4577(4) 0.50520(18) 0.8222(4) 0.117(3) Uiso 1 1 d .
O43T O 0.3830(4) 0.5241(2) 0.8396(5) 0.134(4) Uiso 1 1 d .
C45T C 0.4354(8) 0.5421(4) 0.7864(8) 0.149(7) Uiso 1 1 d .
S33T S 0.17145(17) 0.42969(8) 0.71669(18) 0.1195(14) Uiso 1 1 d .
F39T F 0.1942(7) 0.4672(3) 0.6989(8) 0.266(8) Uiso 1 1 d .
F38T F 0.1549(8) 0.4664(4) 0.7564(9) 0.305(10) Uiso 1 1 d .
F40T F 0.2307(5) 0.4543(2) 0.7672(5) 0.180(5) Uiso 1 1 d .
O36T O 0.2087(5) 0.4190(2) 0.6962(5) 0.159(5) Uiso 1 1 d .
O35T O 0.1318(4) 0.4344(2) 0.6763(5) 0.138(4) Uiso 1 1 d .
O34T O 0.1631(4) 0.41783(18) 0.7607(4) 0.119(3) Uiso 1 1 d .
C37T C 0.1863(5) 0.4506(2) 0.7337(5) 0.090(4) Uiso 1 1 d .
S49T S 0.62276(15) 0.45818(7) 0.96455(15) 0.1007(11) Uiso 1 1 d D
F54T F 0.6479(5) 0.4492(2) 0.8790(5) 0.190(3) Uiso 1 1 d D
F55T F 0.6743(5) 0.4842(2) 0.9094(5) 0.190(3) Uiso 1 1 d D
O51T O 0.5748(5) 0.4586(2) 0.9380(5) 0.157(5) Uiso 1 1 d .
O50T O 0.6210(5) 0.4339(2) 0.9793(5) 0.162(5) Uiso 1 1 d .
O52T O 0.6340(5) 0.4747(2) 1.0029(5) 0.144(4) Uiso 1 1 d .
C53T C 0.6556(6) 0.4715(3) 0.9079(6) 0.1007(11) Uiso 1 1 d D
S81T S -0.0554(2) 0.67506(10) 0.0326(2) 0.1518(18) Uiso 1 1 d D
F86T F -0.0754(5) 0.7162(3) 0.0281(6) 0.213(6) Uiso 1 1 d D
F88T F -0.0139(5) 0.7052(2) 0.0816(5) 0.179(5) Uiso 1 1 d D
O84T O -0.0745(5) 0.6727(3) -0.0210(6) 0.172(5) Uiso 1 1 d .
O83T O -0.0855(4) 0.6758(2) 0.0728(5) 0.134(4) Uiso 1 1 d .
O82T O -0.0118(5) 0.6631(2) 0.0430(5) 0.152(5) Uiso 1 1 d .
F87T F -0.0102(5) 0.7028(2) -0.0015(5) 0.196(5) Uiso 1 1 d D
C85T C -0.0391(6) 0.7009(3) 0.0367(7) 0.1518(18) Uiso 1 1 d D
S73T S -0.0040(2) 0.49920(11) 0.6118(2) 0.165(2) Uiso 1 1 d .
F78T F 0.0467(5) 0.4675(3) 0.5769(6) 0.197(5) Uiso 1 1 d .
F79T F 0.0688(5) 0.4780(3) 0.6571(6) 0.210(6) Uiso 1 1 d .
F80T F 0.0836(6) 0.4992(3) 0.5930(6) 0.208(6) Uiso 1 1 d .
O76T O -0.0001(5) 0.5205(2) 0.6463(5) 0.144(4) Uiso 1 1 d .
O75T O -0.0247(5) 0.5055(2) 0.5591(5) 0.145(4) Uiso 1 1 d .
O74T O -0.0423(4) 0.4841(2) 0.6342(4) 0.129(4) Uiso 1 1 d .
C77T C 0.0553(12) 0.4848(6) 0.6069(14) 0.232(13) Uiso 1 1 d .
S25T S 0.48362(16) 0.63317(7) 0.72468(16) 0.1086(12) Uiso 1 1 d D
O32T O 0.4371(5) 0.6394(3) 0.7086(6) 0.169(5) Uiso 1 1 d .
O30T O 0.5167(5) 0.6425(2) 0.7695(5) 0.158(5) Uiso 1 1 d .
O31T O 0.5156(5) 0.6335(2) 0.6841(5) 0.150(4) Uiso 1 1 d .
F29T F 0.5279(7) 0.5960(3) 0.7543(7) 0.245(7) Uiso 1 1 d D
F27T F 0.4622(5) 0.5930(2) 0.7028(5) 0.184(5) Uiso 1 1 d D
F28T F 0.4569(6) 0.6008(3) 0.7773(6) 0.220(6) Uiso 1 1 d D
C26T C 0.4873(6) 0.6055(3) 0.7454(6) 0.1086(12) Uiso 1 1 d D
S89T S 0.8094(3) 0.64245(12) 0.4433(3) 0.174(2) Uiso 1 1 d D
O90T O 0.7639(8) 0.6343(4) 0.4637(8) 0.251(9) Uiso 1 1 d .
O92T O 0.8082(6) 0.6466(3) 0.3903(6) 0.186(6) Uiso 1 1 d .
O91T O 0.8493(7) 0.6324(3) 0.4716(7) 0.212(7) Uiso 1 1 d .
S65T S 0.39854(19) 0.30284(9) 0.4951(2) 0.1307(16) Uiso 1 1 d D
F70T F 0.4761(6) 0.2999(3) 0.5593(6) 0.217(6) Uiso 1 1 d D
F71T F 0.4833(10) 0.2921(5) 0.4850(11) 0.360(13) Uiso 1 1 d D
F72T F 0.4785(10) 0.3270(5) 0.5296(11) 0.363(14) Uiso 1 1 d D
O66T O 0.3993(11) 0.2794(4) 0.4943(11) 0.337(8) Uiso 1 1 d D
O67T O 0.3775(10) 0.3178(5) 0.5282(11) 0.337(8) Uiso 1 1 d D
C69T C 0.4622(13) 0.3083(7) 0.5083(16) 0.32(2) Uiso 1 1 d D
O68T O 0.4061(11) 0.3182(5) 0.4524(10) 0.337(8) Uiso 1 1 d D
F95T F 0.8502(10) 0.6845(5) 0.4591(10) 0.344(12) Uiso 1 1 d .
F94T F 0.7718(9) 0.6802(4) 0.4426(9) 0.301(10) Uiso 1 1 d .
F93T F 0.8047(6) 0.6685(3) 0.5144(6) 0.220(6) Uiso 1 1 d .
O4S O 0.5788(4) 0.4832(2) 0.6650(5) 0.143(4) Uiso 1 1 d .
N1S N -0.1290(5) 0.6712(3) 0.2458(6) 0.136(5) Uiso 1 1 d .
C2S C -0.1236(7) 0.6840(3) 0.2757(7) 0.124(6) Uiso 1 1 d .
C3S C -0.1073(10) 0.7015(5) 0.3190(10) 0.197(10) Uiso 1 1 d .
H3SA H -0.1001 0.7153 0.3035 0.295 Uiso 1 1 calc .
H3SB H -0.0797 0.6961 0.3409 0.295 Uiso 1 1 calc .
H3SC H -0.1320 0.7038 0.3391 0.295 Uiso 1 1 calc .
F56T F 0.6155(5) 0.4819(2) 0.8831(5) 0.190(3) Uiso 1 1 d D
C21 C 0.8214(10) 0.6696(3) 0.4581(10) 0.174(2) Uiso 1 1 d D

loop_
_atom_site_aniso_label
_atom_site_aniso_U_11
_atom_site_aniso_U_22
_atom_site_aniso_U_33
_atom_site_aniso_U_23
_atom_site_aniso_U_13
_atom_site_aniso_U_12
Er1 0.0535(4) 0.0651(4) 0.0339(3) 0.0039(3) 0.0037(2) 0.0110(3)
Ga1 0.0769(9) 0.0697(9) 0.0224(5) -0.0003(5) 0.0070(5) 0.0140(7)
Ga2 0.0449(8) 0.0800(10) 0.0603(8) 0.0223(7) 0.0094(6) 0.0098(7)
N1A 0.103(8) 0.068(7) 0.033(4) 0.000(4) 0.010(5) 0.012(5)
N1B 0.057(6) 0.075(6) 0.026(4) 0.002(4) 0.003(4) 0.013(5)
N1C 0.058(6) 0.088(8) 0.036(4) -0.005(5) 0.012(4) 0.016(5)
N2A 0.080(6) 0.077(7) 0.024(4) 0.015(4) 0.010(4) 0.039(5)
N2B 0.071(6) 0.056(6) 0.033(4) -0.003(4) -0.003(4) -0.004(4)
N2C 0.059(5) 0.069(6) 0.011(3) -0.009(3) 0.000(3) 0.006(5)
N3A 0.100(8) 0.089(8) 0.041(5) -0.001(5) 0.009(5) 0.041(6)
N3B 0.102(9) 0.090(8) 0.065(6) -0.011(5) 0.040(6) 0.012(7)
N3C 0.088(8) 0.070(7) 0.027(4) 0.003(4) 0.010(4) -0.002(6)
N4A 0.012(4) 0.097(8) 0.053(5) -0.030(5) 0.002(3) -0.017(4)
N4B 0.066(6) 0.052(6) 0.048(5) -0.013(4) -0.010(4) 0.016(5)
N4C 0.072(7) 0.079(7) 0.035(4) -0.005(4) 0.016(4) 0.023(5)
N5A 0.078(7) 0.061(7) 0.050(5) -0.005(4) 0.015(5) -0.014(6)
N5B 0.089(7) 0.090(8) 0.039(5) -0.018(5) 0.001(5) 0.029(6)
N5C 0.109(10) 0.106(9) 0.062(7) 0.025(7) 0.014(7) 0.018(8)
N6A 0.094(9) 0.062(7) 0.044(5) 0.005(5) 0.011(5) 0.009(6)
N6B 0.044(5) 0.077(6) 0.023(4) 0.008(4) -0.002(3) 0.005(5)
N6C 0.087(7) 0.043(6) 0.043(5) 0.013(4) -0.010(5) 0.017(5)
N7A 0.063(6) 0.071(6) 0.052(5) 0.030(5) 0.013(5) 0.002(5)
N7B 0.049(6) 0.083(7) 0.062(5) 0.000(5) 0.031(4) 0.006(5)
N7C 0.055(5) 0.051(6) 0.045(4) 0.005(4) -0.002(4) 0.010(4)
N8A 0.044(6) 0.113(9) 0.076(7) 0.025(6) 0.025(5) 0.011(6)
N8B 0.090(8) 0.061(7) 0.053(5) -0.008(5) 0.026(5) -0.024(6)
N8C 0.120(10) 0.080(9) 0.054(6) 0.011(6) 0.012(6) 0.015(7)
N9A 0.023(4) 0.071(6) 0.050(4) 0.011(4) -0.003(3) -0.001(4)
N9B 0.053(6) 0.090(7) 0.046(5) 0.002(5) 0.004(4) 0.016(5)
N9C 0.116(9) 0.035(6) 0.090(7) 0.014(5) 0.054(7) -0.003(6)
N10A 0.073(7) 0.062(7) 0.094(7) 0.003(6) 0.011(6) 0.024(6)
N10B 0.054(6) 0.114(9) 0.062(6) 0.029(6) 0.018(5) 0.008(6)
N10C 0.085(8) 0.072(8) 0.091(8) 0.018(6) 0.021(7) -0.008(7)
N11A 0.074(7) 0.090(8) 0.050(5) 0.020(5) -0.018(5) -0.006(6)
N11B 0.048(5) 0.093(7) 0.045(5) 0.002(5) 0.020(4) 0.000(5)
N11C 0.040(6) 0.120(10) 0.084(7) 0.041(7) 0.013(5) 0.024(6)
C1A 0.203(18) 0.094(11) 0.037(6) 0.018(7) -0.001(8) -0.029(11)
C1B 0.066(8) 0.108(11) 0.064(7) -0.017(7) 0.030(6) -0.015(7)
C1C 0.120(12) 0.132(13) 0.054(7) -0.008(8) 0.024(8) 0.048(10)
C2A 0.174(17) 0.074(11) 0.073(9) 0.008(8) 0.008(9) -0.018(10)
C2B 0.063(7) 0.093(9) 0.026(5) -0.014(5) -0.005(5) 0.015(6)
C2C 0.079(9) 0.143(13) 0.034(6) -0.013(7) 0.018(6) 0.058(9)
C3A 0.145(14) 0.065(9) 0.061(8) -0.002(7) 0.001(8) 0.007(8)
C3B 0.060(8) 0.122(11) 0.045(6) -0.031(6) 0.005(5) -0.008(7)
C3C 0.105(12) 0.159(16) 0.043(7) 0.006(9) 0.014(7) 0.018(11)
C4A 0.125(12) 0.088(11) 0.045(7) -0.015(7) 0.000(7) -0.013(9)
C4B 0.070(8) 0.115(11) 0.060(7) -0.036(7) 0.017(6) 0.002(7)
C4C 0.084(10) 0.135(13) 0.064(8) -0.001(8) 0.027(7) 0.027(9)
C5A 0.087(10) 0.083(11) 0.075(9) 0.016(8) 0.010(7) 0.032(8)
C5B 0.064(8) 0.090(9) 0.043(6) 0.012(6) 0.017(5) 0.026(6)
C5C 0.043(7) 0.125(12) 0.060(7) 0.000(8) 0.015(6) 0.018(8)
C6A 0.110(11) 0.082(10) 0.039(6) 0.010(6) 0.002(6) -0.004(8)
C6B 0.081(8) 0.082(8) 0.023(5) 0.021(5) 0.009(5) 0.020(6)
C6C 0.057(7) 0.110(10) 0.030(5) -0.021(6) 0.014(5) 0.020(7)
C7A 0.093(9) 0.069(9) 0.034(6) 0.005(5) -0.005(5) 0.029(7)
C7B 0.064(8) 0.084(9) 0.022(5) 0.002(5) -0.002(5) -0.006(6)
C7C 0.057(7) 0.055(7) 0.034(5) -0.012(5) 0.004(5) -0.002(6)
C8A 0.089(10) 0.091(11) 0.071(8) -0.034(7) 0.001(7) 0.024(8)
C8B 0.071(10) 0.23(2) 0.061(8) -0.007(10) 0.018(7) 0.002(11)
C8C 0.085(10) 0.140(13) 0.055(7) -0.006(7) 0.012(6) -0.044(9)
C9A 0.061(7) 0.089(9) 0.040(6) 0.002(6) -0.005(5) 0.019(6)
C9B 0.078(9) 0.082(9) 0.032(5) -0.011(5) -0.003(6) -0.007(7)
C9C 0.060(7) 0.054(7) 0.051(6) -0.012(5) 0.023(5) -0.006(6)
C10A 0.098(10) 0.126(13) 0.033(6) 0.000(7) 0.014(6) 0.036(9)
C10B 0.088(11) 0.125(14) 0.094(11) 0.026(10) 0.034(9) 0.013(10)
C10C 0.080(9) 0.074(9) 0.041(6) 0.004(6) 0.011(6) 0.007(7)
C11A 0.130(12) 0.133(13) 0.012(5) -0.026(7) 0.018(6) 0.011(10)
C11B 0.077(10) 0.119(13) 0.084(10) 0.022(9) -0.006(8) -0.009(9)
C11C 0.143(14) 0.067(9) 0.046(6) 0.019(6) 0.023(8) 0.030(9)
C12A 0.057(7) 0.138(12) 0.019(5) 0.014(6) 0.003(5) 0.003(7)
C12B 0.093(10) 0.076(9) 0.037(6) 0.009(6) -0.007(6) -0.023(7)
C12C 0.118(11) 0.038(7) 0.032(5) 0.004(5) -0.013(6) 0.016(7)
C13A 0.055(7) 0.091(9) 0.031(5) -0.009(6) -0.015(5) 0.018(6)
C13B 0.107(10) 0.047(7) 0.050(6) 0.024(5) -0.012(6) 0.010(6)
C13C 0.064(8) 0.101(10) 0.031(5) -0.004(6) 0.008(5) 0.004(7)
C14A 0.070(8) 0.070(8) 0.038(5) 0.007(6) 0.003(5) 0.025(6)
C14B 0.112(11) 0.066(8) 0.035(6) -0.009(5) 0.001(6) 0.016(7)
C14C 0.093(9) 0.054(7) 0.023(4) -0.011(4) 0.009(5) 0.008(7)
C15A 0.062(7) 0.129(11) 0.011(4) -0.003(5) -0.003(4) 0.007(7)
C15B 0.108(11) 0.087(10) 0.053(7) 0.015(7) -0.013(7) -0.020(8)
C15C 0.130(13) 0.144(14) 0.028(5) 0.012(7) -0.001(7) 0.075(11)
C16A 0.061(8) 0.107(11) 0.018(4) 0.007(5) 0.005(5) 0.003(7)
C16B 0.111(11) 0.053(9) 0.056(7) -0.006(6) -0.025(7) 0.000(7)
C16C 0.076(9) 0.102(10) 0.028(5) -0.021(6) -0.019(5) 0.021(7)
C17A 0.041(6) 0.117(12) 0.042(6) 0.010(7) -0.001(5) 0.000(8)
C17B 0.119(12) 0.052(9) 0.089(10) -0.024(7) -0.028(9) 0.030(8)
C17C 0.087(10) 0.136(13) 0.077(9) 0.010(9) 0.056(8) 0.007(9)
C18A 0.107(11) 0.054(8) 0.061(7) -0.011(6) 0.014(7) -0.029(8)
C18B 0.103(11) 0.079(11) 0.060(8) -0.041(7) -0.034(7) 0.028(8)
C18C 0.075(9) 0.148(14) 0.052(7) -0.006(8) 0.022(6) -0.031(9)
C19A 0.058(8) 0.094(10) 0.037(5) -0.003(6) 0.001(5) -0.004(8)
C19B 0.074(8) 0.069(9) 0.034(5) -0.014(6) -0.010(5) 0.028(7)
C19C 0.039(6) 0.124(11) 0.062(7) 0.038(8) 0.012(5) -0.007(7)
C20A 0.126(13) 0.077(11) 0.082(9) 0.009(7) 0.030(8) 0.019(9)
C20B 0.115(12) 0.119(12) 0.073(8) -0.044(8) 0.007(8) 0.047(10)
C20C 0.086(11) 0.160(15) 0.067(8) 0.002(9) 0.009(7) -0.049(10)
C21A 0.074(8) 0.054(8) 0.039(5) -0.018(5) 0.016(5) 0.016(6)
C21B 0.043(6) 0.069(9) 0.044(6) -0.012(5) -0.008(5) 0.035(6)
C21C 0.060(8) 0.111(11) 0.040(6) -0.005(7) 0.000(6) -0.009(7)
C22A 0.044(6) 0.063(8) 0.030(5) -0.001(5) 0.008(4) -0.018(6)
C22B 0.092(9) 0.076(9) 0.023(5) 0.002(5) -0.004(5) 0.026(7)
C22C 0.057(7) 0.050(7) 0.081(8) 0.021(6) 0.037(6) 0.012(6)
C23A 0.069(8) 0.078(8) 0.031(5) 0.010(5) 0.029(5) 0.009(7)
C23B 0.058(7) 0.062(8) 0.036(5) -0.001(5) -0.025(5) 0.019(5)
C23C 0.059(7) 0.078(9) 0.064(7) -0.006(6) 0.001(6) 0.028(6)
C24A 0.109(12) 0.104(12) 0.049(7) 0.029(7) 0.029(7) 0.081(10)
C24B 0.064(8) 0.093(10) 0.044(6) -0.010(6) -0.036(6) 0.009(8)
C24C 0.092(10) 0.071(9) 0.060(7) 0.046(7) -0.010(7) -0.018(7)
C25A 0.066(9) 0.111(12) 0.100(10) -0.027(8) 0.031(8) 0.013(8)
C25B 0.038(6) 0.131(12) 0.051(6) -0.013(7) 0.026(5) 0.029(7)
C25C 0.187(18) 0.091(12) 0.060(8) 0.044(9) -0.014(9) -0.006(12)
C26A 0.20(2) 0.100(13) 0.071(9) 0.012(9) 0.068(12) 0.047(13)
C26B 0.027(6) 0.184(17) 0.052(7) -0.011(9) 0.002(5) 0.012(9)
C26C 0.153(16) 0.065(10) 0.108(12) 0.038(9) -0.063(12) -0.052(10)
C27A 0.122(14) 0.135(16) 0.111(12) -0.020(12) 0.040(11) 0.045(12)
C27B 0.084(10) 0.119(12) 0.045(6) -0.015(7) 0.007(6) 0.018(9)
C27C 0.106(11) 0.084(11) 0.065(8) 0.033(7) 0.005(8) 0.002(9)
C28A 0.045(7) 0.072(8) 0.063(6) 0.017(6) 0.026(5) 0.043(6)
C28B 0.044(6) 0.107(11) 0.043(6) -0.019(6) 0.006(5) 0.004(7)
C28C 0.084(9) 0.044(8) 0.069(8) 0.033(6) -0.024(7) -0.012(7)
C29A 0.058(8) 0.079(9) 0.069(7) 0.021(7) 0.021(6) 0.010(7)
C29B 0.086(9) 0.066(9) 0.042(6) -0.009(5) 0.016(6) -0.003(7)
C29C 0.086(9) 0.068(9) 0.050(6) -0.007(6) -0.009(6) 0.009(7)
C30A 0.051(8) 0.29(2) 0.067(8) 0.033(11) 0.026(7) 0.019(11)
C30B 0.115(13) 0.107(12) 0.094(10) -0.001(9) 0.033(9) -0.023(10)
C30C 0.24(2) 0.079(12) 0.080(10) -0.008(8) -0.005(11) 0.053(12)
C31A 0.042(7) 0.108(11) 0.084(9) 0.038(8) 0.013(6) 0.049(7)
C31B 0.064(8) 0.068(10) 0.068(7) 0.021(6) 0.010(6) 0.000(7)
C31C 0.075(9) 0.097(11) 0.059(7) -0.050(8) -0.005(6) 0.035(8)
C32A 0.034(7) 0.175(16) 0.077(9) 0.044(10) 0.007(6) -0.003(8)
C32B 0.151(16) 0.067(11) 0.067(8) -0.015(7) 0.003(9) -0.034(10)
C32C 0.096(11) 0.124(13) 0.054(7) -0.026(8) 0.001(7) 0.019(10)
C33A 0.073(9) 0.120(12) 0.070(8) 0.042(8) -0.020(7) -0.018(8)
C33B 0.102(13) 0.077(11) 0.100(11) 0.010(8) 0.010(9) 0.000(10)
C33C 0.059(8) 0.168(15) 0.020(5) -0.011(7) 0.004(5) 0.029(9)
C34A 0.057(8) 0.096(10) 0.075(8) 0.050(8) 0.004(6) -0.002(7)
C34B 0.080(9) 0.052(8) 0.075(8) 0.013(6) 0.012(7) 0.001(7)
C34C 0.053(7) 0.160(13) 0.011(4) -0.021(6) -0.011(4) 0.001(8)
C35A 0.033(6) 0.094(9) 0.041(6) 0.020(6) -0.007(4) -0.011(6)
C35B 0.054(7) 0.103(11) 0.051(6) -0.021(6) 0.012(5) -0.003(7)
C35C 0.046(6) 0.132(11) 0.006(4) 0.002(5) -0.012(4) 0.031(7)
C36A 0.036(6) 0.068(8) 0.072(7) 0.035(6) -0.003(5) -0.007(5)
C36B 0.093(10) 0.061(8) 0.044(6) 0.013(5) 0.033(6) 0.025(8)
C36C 0.010(4) 0.105(10) 0.049(6) 0.001(6) 0.002(4) 0.004(5)
C37A 0.095(10) 0.085(9) 0.043(6) 0.015(6) -0.002(6) -0.024(7)
C37B 0.072(9) 0.072(9) 0.090(9) -0.012(7) -0.002(7) 0.010(7)
C37C 0.046(7) 0.141(13) 0.043(6) -0.006(7) 0.011(5) -0.007(8)
C38A 0.049(7) 0.104(11) 0.053(6) 0.031(7) -0.018(5) -0.004(7)
C38B 0.098(11) 0.085(10) 0.065(7) 0.014(7) 0.006(7) 0.039(8)
C38C 0.052(7) 0.126(12) 0.037(6) 0.017(7) 0.017(5) -0.004(8)
C39A 0.040(7) 0.085(9) 0.086(8) 0.023(7) -0.028(6) 0.011(6)
C39B 0.064(9) 0.134(14) 0.083(9) 0.014(9) 0.025(8) 0.039(9)
C39C 0.069(9) 0.147(15) 0.060(7) -0.021(9) 0.021(7) -0.023(10)
C40A 0.082(9) 0.077(10) 0.080(8) 0.011(7) 0.013(7) 0.008(7)
C40B 0.033(6) 0.135(13) 0.079(9) 0.056(9) 0.022(6) 0.036(7)
C40C 0.069(10) 0.127(13) 0.081(9) -0.022(9) 0.027(7) -0.009(9)
C41A 0.053(7) 0.088(10) 0.058(6) 0.028(7) 0.000(5) 0.004(7)
C41B 0.045(7) 0.101(10) 0.063(7) 0.037(7) 0.002(6) 0.009(6)
C41C 0.042(7) 0.116(12) 0.080(8) 0.002(8) 0.026(6) 0.000(8)
C42A 0.064(9) 0.106(11) 0.135(12) -0.031(9) 0.044(8) 0.014(8)
C42B 0.057(8) 0.153(14) 0.071(8) 0.009(8) 0.023(6) 0.015(8)
C42C 0.17(2) 0.075(13) 0.24(2) -0.037(14) 0.030(17) 0.012(12)
C43A 0.031(6) 0.070(9) 0.088(8) 0.011(7) 0.010(6) 0.000(6)
C43B 0.040(6) 0.098(9) 0.044(6) 0.038(6) 0.011(5) 0.027(6)
C43C 0.089(11) 0.087(12) 0.070(8) 0.017(8) 0.025(8) 0.012(9)
C44A 0.061(7) 0.060(8) 0.052(6) 0.002(6) 0.004(5) 0.016(6)
C44B 0.054(7) 0.080(9) 0.045(6) 0.011(6) 0.004(5) 0.026(6)
C44C 0.043(7) 0.090(11) 0.088(9) 0.014(8) -0.002(6) -0.010(7)
C45A 0.037(6) 0.064(8) 0.074(7) -0.002(6) -0.014(5) 0.000(5)
C45B 0.065(8) 0.070(8) 0.056(6) 0.010(6) 0.014(6) 0.035(6)
C45C 0.054(7) 0.094(10) 0.060(7) 0.026(6) 0.027(6) 0.011(7)
C46A 0.040(6) 0.107(10) 0.027(5) 0.018(5) 0.002(4) -0.012(6)
C46B 0.039(6) 0.116(11) 0.062(7) 0.022(7) -0.003(5) 0.013(7)
C46C 0.055(8) 0.089(11) 0.125(12) 0.023(9) 0.017(8) 0.007(8)
C47A 0.066(8) 0.174(15) 0.052(7) 0.031(8) 0.025(6) 0.018(9)
C47B 0.032(6) 0.122(11) 0.088(9) 0.037(8) 0.006(6) 0.015(7)
C47C 0.132(15) 0.089(12) 0.108(11) 0.020(9) 0.023(10) 0.038(10)
C48A 0.066(9) 0.156(15) 0.082(9) 0.023(10) 0.013(7) -0.015(10)
C48B 0.036(6) 0.158(14) 0.064(8) 0.010(8) 0.007(6) -0.005(7)
C48C 0.096(14) 0.146(19) 0.20(2) 0.073(16) -0.001(14) 0.063(14)
C49A 0.056(8) 0.130(12) 0.061(7) 0.044(8) -0.015(6) -0.028(8)
C49B 0.054(8) 0.112(11) 0.081(9) 0.013(8) 0.000(7) 0.005(8)
C49C 0.109(13) 0.090(13) 0.133(13) 0.046(11) 0.009(11) 0.006(11)
C50A 0.068(9) 0.167(16) 0.121(11) 0.088(11) 0.022(8) 0.017(9)
C50B 0.069(10) 0.22(2) 0.074(9) -0.007(11) 0.008(7) 0.008(11)
C50C 0.20(2) 0.150(18) 0.150(16) 0.058(14) -0.044(15) 0.082(16)
C51A 0.076(8) 0.091(10) 0.056(6) 0.036(7) 0.017(6) 0.019(7)
C51B 0.047(7) 0.082(9) 0.114(11) 0.027(8) 0.050(7) 0.008(6)
C51C 0.130(13) 0.096(11) 0.074(8) 0.048(8) 0.020(8) 0.061(10)
Er2 0.0370(3) 0.1102(6) 0.0385(3) 0.0253(3) 0.0100(2) 0.0241(3)
Ga3 0.0592(8) 0.0688(9) 0.0321(6) 0.0070(6) 0.0181(5) 0.0152(7)
Ga4 0.0845(12) 0.1294(17) 0.1145(13) 0.0610(12) 0.0635(11) 0.0427(11)
N1D 0.035(4) 0.059(6) 0.035(4) -0.003(4) 0.013(3) 0.009(4)
N1E 0.109(8) 0.078(7) 0.037(5) -0.013(5) 0.037(5) -0.002(6)
N1F 0.050(5) 0.072(6) 0.029(4) 0.007(4) 0.020(4) 0.013(4)
N2D 0.038(5) 0.087(7) 0.025(4) 0.002(4) 0.009(3) 0.021(5)
N2E 0.073(6) 0.066(6) 0.029(4) 0.006(4) 0.023(4) 0.007(5)
N2F 0.043(5) 0.068(6) 0.044(4) 0.010(4) 0.009(4) 0.039(4)
N3D 0.049(5) 0.073(7) 0.049(5) 0.009(4) -0.001(4) 0.005(5)
N3E 0.150(11) 0.105(9) 0.038(5) -0.007(5) 0.036(6) 0.056(8)
N3F 0.053(6) 0.086(7) 0.061(5) 0.004(5) 0.009(5) 0.022(5)
N4E 0.011(4) 0.111(9) 0.042(4) 0.016(5) -0.001(3) 0.015(4)
N4F 0.089(7) 0.097(8) 0.030(4) 0.035(5) 0.033(5) 0.017(6)
N5D 0.038(5) 0.170(11) 0.063(6) 0.016(6) 0.024(5) 0.016(6)
N5E 0.038(5) 0.103(8) 0.032(4) 0.004(4) 0.003(3) 0.025(6)
N5F 0.109(9) 0.081(8) 0.049(6) -0.009(5) 0.020(5) 0.045(6)
N6D 0.067(7) 0.107(9) 0.067(6) 0.039(6) 0.026(5) 0.049(6)
N6E 0.041(5) 0.104(8) 0.039(4) 0.036(5) -0.006(4) 0.004(5)
N6F 0.037(5) 0.087(8) 0.038(4) 0.015(5) 0.022(4) 0.010(5)
N7D 0.066(6) 0.115(9) 0.054(6) 0.030(5) 0.017(5) 0.034(6)
N7E 0.017(4) 0.177(11) 0.050(5) 0.016(6) 0.014(4) 0.038(6)
N7F 0.056(6) 0.093(8) 0.051(5) 0.035(5) 0.018(4) 0.011(5)
N8D 0.064(7) 0.115(10) 0.086(8) 0.008(7) 0.014(6) 0.054(7)
N8E 0.082(9) 0.166(13) 0.099(9) 0.026(9) 0.003(8) -0.018(9)
N8F 0.071(7) 0.112(9) 0.030(4) 0.027(5) -0.011(4) 0.026(7)
N9D 0.095(9) 0.093(9) 0.064(6) 0.041(6) 0.022(6) 0.022(7)
N9E 0.077(9) 0.178(17) 0.086(8) -0.013(10) 0.046(7) 0.032(9)
N9F 0.087(10) 0.161(14) 0.142(12) 0.068(11) 0.054(9) 0.025(9)
N10D 0.085(8) 0.094(9) 0.070(7) 0.021(6) 0.012(6) 0.030(7)
N10E 0.080(9) 0.144(16) 0.120(11) 0.038(10) 0.056(8) 0.040(9)
N10F 0.124(16) 0.203(19) 0.168(18) 0.089(16) -0.027(14) 0.023(13)
N11D 0.073(7) 0.155(12) 0.087(7) 0.041(7) 0.060(6) 0.013(7)
N11E 0.158(13) 0.127(12) 0.066(7) 0.041(8) 0.079(8) 0.040(10)
N11F 0.175(19) 0.137(14) 0.167(17) 0.032(14) 0.110(16) 0.011(12)
C1D 0.099(10) 0.112(11) 0.048(6) 0.019(7) 0.020(7) -0.006(8)
C1E 0.121(12) 0.085(10) 0.073(8) 0.041(7) 0.047(8) 0.047(8)
C1F 0.084(9) 0.106(11) 0.060(7) 0.004(7) 0.034(6) 0.025(8)
C2D 0.047(7) 0.134(12) 0.031(5) -0.012(6) 0.017(5) 0.008(8)
C2E 0.060(7) 0.080(9) 0.057(6) 0.021(6) 0.021(5) 0.016(6)
C2F 0.059(7) 0.102(10) 0.029(5) 0.023(5) 0.015(5) 0.025(7)
C3D 0.074(9) 0.099(11) 0.062(7) 0.001(7) 0.024(7) -0.014(8)
C3E 0.092(10) 0.081(9) 0.059(7) 0.018(7) 0.022(7) 0.033(7)
C3F 0.087(10) 0.094(10) 0.061(7) -0.022(7) 0.031(7) 0.027(8)
C4D 0.070(9) 0.080(10) 0.076(8) -0.010(7) 0.026(7) 0.002(7)
C4E 0.145(13) 0.069(9) 0.074(8) -0.003(7) 0.048(9) 0.044(9)
C4F 0.080(9) 0.111(11) 0.038(6) -0.023(6) 0.003(6) 0.018(7)
C5D 0.062(7) 0.059(7) 0.025(4) 0.000(4) -0.001(5) 0.006(6)
C5E 0.060(7) 0.090(10) 0.059(7) 0.017(7) 0.015(6) 0.011(7)
C5F 0.040(6) 0.079(8) 0.047(6) 0.029(6) 0.004(5) 0.023(6)
C6D 0.102(11) 0.085(10) 0.035(5) 0.005(6) 0.012(6) 0.033(8)
C6E 0.090(9) 0.043(7) 0.053(6) 0.005(5) 0.028(6) 0.002(6)
C6F 0.064(7) 0.051(7) 0.048(6) 0.010(5) 0.023(5) 0.007(5)
C7D 0.052(7) 0.065(7) 0.048(5) 0.014(5) 0.019(5) 0.009(6)
C7E 0.079(9) 0.089(10) 0.052(6) 0.015(6) 0.028(6) 0.028(7)
C7F 0.057(7) 0.073(8) 0.058(7) 0.029(6) 0.017(5) 0.003(6)
C8D 0.051(7) 0.113(11) 0.097(9) 0.033(8) -0.020(7) 0.008(7)
C8E 0.21(2) 0.115(14) 0.146(15) -0.033(12) 0.075(15) 0.076(14)
C8F 0.041(7) 0.143(14) 0.142(13) -0.077(11) 0.011(8) 0.000(8)
C9D 0.039(6) 0.074(8) 0.041(5) -0.003(5) -0.005(4) -0.002(5)
C9E 0.134(12) 0.075(9) 0.050(7) 0.004(6) 0.044(7) 0.032(8)
C9F 0.036(6) 0.094(10) 0.060(6) 0.011(6) -0.002(5) 0.024(6)
C10D 0.043(6) 0.089(9) 0.042(5) 0.011(6) 0.001(5) 0.004(6)
C10E 0.129(12) 0.092(11) 0.047(7) -0.003(7) 0.025(7) 0.033(9)
C10F 0.063(8) 0.083(9) 0.064(7) 0.014(6) 0.002(6) 0.033(7)
C11D 0.053(7) 0.072(8) 0.060(6) -0.001(6) 0.009(5) 0.004(6)
C11E 0.143(14) 0.102(12) 0.046(7) -0.001(8) 0.042(8) -0.008(10)
C11F 0.046(8) 0.128(13) 0.093(10) 0.048(10) 0.018(7) 0.024(8)
C12D 0.050(6) 0.077(8) 0.028(5) 0.006(5) 0.013(4) -0.005(6)
C12E 0.064(8) 0.107(11) 0.040(6) -0.010(6) 0.021(5) -0.001(7)
C12F 0.046(7) 0.086(9) 0.059(6) 0.014(6) 0.018(5) 0.044(6)
C13D 0.050(7) 0.072(8) 0.042(5) 0.004(5) 0.006(5) 0.011(6)
C13E 0.109(10) 0.090(10) 0.032(5) 0.005(6) 0.019(6) 0.010(8)
C13F 0.087(9) 0.063(8) 0.048(6) 0.015(5) 0.015(6) 0.031(6)
C14D 0.041(6) 0.057(7) 0.046(5) 0.005(5) 0.006(4) 0.007(5)
C14E 0.090(9) 0.077(9) 0.030(5) 0.008(5) 0.023(5) 0.021(7)
C14F 0.055(7) 0.078(8) 0.054(6) 0.026(6) 0.038(6) 0.040(6)
C15D 0.061(7) 0.079(8) 0.049(6) 0.004(5) 0.018(5) -0.020(6)
C15E 0.063(7) 0.094(10) 0.040(6) 0.000(6) -0.004(5) -0.003(7)
C15F 0.056(7) 0.152(13) 0.085(8) 0.047(9) 0.045(7) 0.072(8)
C16D 0.083(9) 0.087(9) 0.038(6) 0.017(6) 0.014(6) 0.003(7)
C16E 0.046(7) 0.101(10) 0.026(5) -0.002(5) -0.011(4) -0.008(7)
C16F 0.096(10) 0.103(11) 0.054(7) 0.022(8) 0.040(7) 0.051(9)
C17D 0.071(9) 0.104(10) 0.047(6) 0.012(6) 0.010(6) 0.010(7)
C17E 0.040(7) 0.124(13) 0.048(6) 0.010(7) -0.003(5) -0.003(8)
C17F 0.085(10) 0.101(12) 0.069(8) 0.008(8) 0.022(7) 0.050(8)
C18D 0.074(9) 0.133(13) 0.059(7) 0.025(8) 0.021(7) 0.010(8)
C18E 0.029(6) 0.126(13) 0.057(7) 0.001(7) -0.001(5) 0.009(7)
C18F 0.131(13) 0.092(11) 0.057(7) 0.011(7) 0.012(8) 0.027(9)
C19D 0.050(7) 0.141(12) 0.043(6) 0.022(7) 0.015(5) 0.031(7)
C19E 0.032(6) 0.117(11) 0.032(5) 0.005(6) -0.001(4) -0.004(7)
C19F 0.085(9) 0.108(12) 0.044(6) 0.015(7) 0.034(6) 0.041(8)
C20D 0.043(7) 0.26(2) 0.057(7) 0.022(10) 0.002(6) 0.044(10)
C20E 0.053(7) 0.094(10) 0.065(7) -0.022(7) -0.005(5) 0.015(7)
C20F 0.156(16) 0.107(12) 0.073(9) -0.021(8) 0.027(9) 0.041(11)
C21E 0.045(7) 0.067(8) 0.048(6) 0.009(5) -0.001(5) 0.003(6)
C21F 0.045(6) 0.083(9) 0.034(5) -0.001(5) 0.010(5) 0.026(6)
C22D 0.051(7) 0.124(11) 0.036(5) 0.026(6) 0.020(5) 0.038(7)
C22E 0.039(6) 0.086(9) 0.033(5) 0.004(5) 0.007(4) 0.007(6)
C22F 0.063(8) 0.093(10) 0.079(8) 0.026(8) 0.047(7) 0.061(7)
C23D 0.050(7) 0.106(10) 0.035(5) 0.019(6) 0.005(5) 0.000(6)
C23E 0.076(8) 0.091(10) 0.011(4) 0.014(5) 0.004(4) 0.002(7)
C23F 0.061(7) 0.089(9) 0.023(5) 0.021(5) 0.008(4) 0.026(6)
C24D 0.045(7) 0.121(11) 0.074(8) 0.046(8) -0.017(6) 0.043(7)
C24E 0.025(5) 0.091(9) 0.049(6) 0.011(6) 0.004(4) 0.005(6)
C24F 0.057(7) 0.124(12) 0.021(5) 0.007(6) 0.012(5) 0.043(8)
C25D 0.089(11) 0.177(17) 0.083(10) 0.058(11) 0.022(8) 0.067(11)
C25E 0.034(6) 0.094(10) 0.052(6) 0.026(6) -0.004(5) -0.010(6)
C25F 0.041(6) 0.070(8) 0.075(7) 0.007(6) 0.008(6) 0.018(6)
C26D 0.079(10) 0.204(19) 0.070(9) 0.035(11) -0.011(8) 0.063(11)
C26E 0.094(11) 0.102(11) 0.051(7) -0.001(7) -0.003(7) -0.005(9)
C26F 0.085(9) 0.095(11) 0.035(5) -0.012(6) 0.016(5) 0.009(8)
C27D 0.050(7) 0.117(11) 0.106(10) 0.041(8) 0.048(7) 0.047(7)
C27E 0.091(11) 0.105(12) 0.052(7) -0.001(7) -0.002(7) -0.018(9)
C27F 0.102(11) 0.088(11) 0.042(6) 0.006(6) 0.013(6) 0.010(8)
C28D 0.085(9) 0.106(11) 0.047(6) 0.018(7) 0.005(6) 0.032(8)
C28E 0.025(6) 0.116(11) 0.056(6) 0.053(7) 0.003(5) 0.015(6)
C28F 0.052(7) 0.082(9) 0.037(5) 0.002(6) 0.010(5) 0.006(7)
C29D 0.086(10) 0.120(12) 0.063(8) 0.025(8) 0.040(7) 0.036(9)
C29E 0.019(6) 0.164(14) 0.079(9) 0.037(9) 0.010(6) 0.031(7)
C29F 0.053(7) 0.097(10) 0.026(5) 0.013(5) 0.005(4) -0.002(7)
C30D 0.126(15) 0.173(19) 0.109(12) 0.027(12) 0.023(11) 0.063(14)
C30E 0.052(9) 0.20(2) 0.130(13) 0.005(13) -0.007(9) -0.024(10)
C30F 0.070(9) 0.117(12) 0.076(8) 0.028(8) 0.024(7) 0.022(8)
C31D 0.086(10) 0.104(11) 0.060(8) 0.019(8) 0.028(7) 0.042(8)
C31E 0.036(7) 0.205(17) 0.081(9) 0.085(11) 0.015(7) 0.029(9)
C31F 0.070(9) 0.094(11) 0.044(6) 0.000(6) -0.001(6) -0.007(8)
C32D 0.088(11) 0.138(14) 0.092(11) -0.009(10) 0.038(9) 0.021(10)
C32E 0.037(8) 0.23(2) 0.114(13) 0.028(14) 0.023(8) 0.033(10)
C32F 0.096(11) 0.113(13) 0.041(6) -0.002(7) -0.017(6) 0.009(9)
C33D 0.052(7) 0.150(14) 0.056(7) -0.010(8) 0.024(6) 0.020(8)
C33E 0.028(7) 0.199(19) 0.111(12) 0.072(13) 0.017(8) 0.041(9)
C33F 0.069(9) 0.076(9) 0.053(6) 0.023(6) -0.016(6) -0.002(7)
C34D 0.045(7) 0.143(13) 0.056(7) 0.028(8) 0.026(6) 0.011(8)
C34E 0.070(10) 0.168(16) 0.101(11) 0.076(11) 0.047(9) 0.041(10)
C34F 0.104(12) 0.079(10) 0.043(6) 0.019(6) -0.009(6) -0.012(8)
C35D 0.052(7) 0.115(10) 0.035(5) 0.005(6) 0.005(5) 0.010(7)
C35E 0.034(6) 0.150(14) 0.094(9) 0.038(9) 0.033(6) 0.032(7)
C35F 0.051(7) 0.146(14) 0.024(5) 0.019(6) -0.003(4) -0.007(8)
C36D 0.072(8) 0.105(11) 0.040(6) 0.013(6) 0.005(6) 0.029(7)
C36E 0.020(6) 0.176(15) 0.088(9) 0.074(10) 0.004(6) 0.014(7)
C36F 0.051(7) 0.093(10) 0.040(5) 0.005(6) 0.007(5) 0.000(7)
C37D 0.084(10) 0.156(16) 0.041(6) 0.022(8) 0.013(6) 0.044(10)
C37E 0.076(10) 0.136(14) 0.129(12) 0.067(11) 0.067(10) 0.053(9)
C37F 0.093(13) 0.157(17) 0.112(13) 0.037(12) -0.021(10) -0.048(13)
C38D 0.081(10) 0.130(14) 0.044(6) 0.036(8) 0.007(6) 0.029(10)
C38E 0.065(10) 0.144(17) 0.130(14) 0.077(13) 0.051(10) 0.060(11)
C38F 0.123(17) 0.18(2) 0.109(14) 0.085(14) -0.043(13) -0.048(15)
C39D 0.042(7) 0.131(13) 0.062(7) 0.034(8) -0.001(6) 0.021(8)
C39E 0.15(2) 0.108(15) 0.160(19) 0.072(14) 0.098(17) 0.073(15)
C39F 0.14(2) 0.28(3) 0.102(15) -0.001(17) 0.008(14) 0.00(2)
C40D 0.064(8) 0.150(15) 0.031(5) 0.031(7) 0.014(5) 0.036(9)
C40E 0.062(9) 0.156(17) 0.135(14) 0.049(13) 0.041(9) 0.047(10)
C40F 0.23(3) 0.17(2) 0.095(14) 0.050(14) 0.021(16) 0.040(19)
C41D 0.056(7) 0.109(12) 0.036(5) 0.011(6) 0.001(5) 0.009(8)
C41E 0.105(12) 0.095(12) 0.086(10) 0.036(9) 0.036(9) 0.058(10)
C41F 0.073(14) 0.26(3) 0.24(3) 0.07(2) 0.088(19) -0.007(15)
C42D 0.067(9) 0.114(12) 0.082(8) -0.003(8) 0.006(7) 0.030(8)
C42E 0.137(19) 0.16(2) 0.20(2) 0.074(18) 0.061(17) 0.036(16)
C43D 0.033(6) 0.118(12) 0.054(6) 0.021(7) 0.007(5) 0.005(7)
C43E 0.131(15) 0.053(10) 0.20(2) 0.052(12) 0.130(16) 0.041(10)
C43F 0.16(2) 0.20(2) 0.18(2) 0.10(2) 0.11(2) 0.054(18)
C44D 0.062(8) 0.053(8) 0.067(7) 0.024(6) 0.010(6) 0.001(7)
C44E 0.068(10) 0.143(16) 0.107(12) 0.069(12) 0.065(9) 0.076(11)
C44F 0.058(10) 0.130(15) 0.180(19) 0.074(14) 0.027(12) -0.002(9)
C45D 0.055(8) 0.135(14) 0.058(7) 0.044(8) 0.025(6) 0.037(8)
C45E 0.053(8) 0.138(13) 0.101(10) 0.034(9) 0.043(8) 0.049(8)
C45F 0.073(10) 0.156(15) 0.097(11) 0.057(10) -0.024(8) -0.026(10)
C46D 0.096(12) 0.098(13) 0.082(9) 0.017(8) 0.025(8) 0.021(10)
C46E 0.054(8) 0.145(15) 0.077(9) 0.045(10) 0.027(7) 0.044(9)
C46F 0.13(2) 0.19(2) 0.17(2) 0.05(2) 0.055(18) -0.036(16)
C47D 0.094(12) 0.142(18) 0.126(13) 0.023(12) 0.021(10) -0.035(12)
C47E 0.135(16) 0.128(15) 0.145(16) 0.065(13) 0.050(13) 0.025(12)
C47F 0.094(15) 0.23(3) 0.32(3) 0.17(3) 0.096(19) 0.041(15)
C48D 0.19(2) 0.086(12) 0.096(11) -0.012(9) 0.030(12) -0.028(12)
C48E 0.094(11) 0.148(16) 0.074(9) 0.055(10) 0.030(8) 0.072(11)
C48F 0.21(3) 0.19(3) 0.25(3) 0.00(2) 0.15(3) 0.02(2)
C49D 0.100(12) 0.128(15) 0.066(8) 0.012(9) 0.035(8) 0.022(11)
C49E 0.19(2) 0.134(18) 0.134(16) 0.084(15) 0.090(15) 0.102(16)
C49F 0.116(18) 0.18(2) 0.130(16) 0.021(15) 0.042(14) 0.000(15)
C50D 0.111(14) 0.23(2) 0.093(11) -0.016(12) 0.026(10) -0.074(14)
C50E 0.30(3) 0.137(16) 0.107(12) 0.068(12) 0.119(16) 0.089(17)
C50F 0.18(3) 0.24(3) 0.28(4) 0.00(3) 0.09(3) -0.02(2)
C51D 0.120(13) 0.111(14) 0.073(9) 0.032(9) 0.036(9) 0.021(11)
C51E 0.131(15) 0.122(15) 0.112(13) 0.046(12) 0.059(12) 0.050(11)
C51F 0.18(2) 0.133(19) 0.23(3) 0.063(19) 0.06(2) 0.045(16)
S1T 0.078(2) 0.077(2) 0.0553(15) 0.0028(15) 0.0302(15) 0.0102(18)
F3T 0.073(5) 0.096(5) 0.089(5) 0.008(4) 0.012(4) 0.014(4)
F5T 0.086(5) 0.140(7) 0.074(4) -0.039(4) 0.028(4) 0.010(5)
F4T 0.117(6) 0.121(6) 0.048(3) 0.026(4) 0.021(4) 0.019(5)
O6T 0.136(8) 0.083(6) 0.082(6) -0.003(5) 0.057(6) -0.025(6)
O8T 0.086(6) 0.076(5) 0.060(4) 0.010(4) 0.039(4) 0.027(4)
O7T 0.074(6) 0.107(7) 0.078(5) -0.018(5) 0.008(4) 0.013(5)
C2T 0.091(10) 0.102(11) 0.054(7) 0.004(7) 0.031(7) 0.002(9)
S17T 0.080(2) 0.137(3) 0.0520(17) -0.0014(18) 0.0198(16) 0.009(2)
F20T 0.114(7) 0.182(9) 0.069(5) 0.002(5) -0.020(4) 0.031(6)
F19T 0.082(6) 0.163(9) 0.128(7) 0.007(6) 0.009(5) -0.015(6)
F21T 0.099(7) 0.213(11) 0.119(7) -0.030(7) 0.016(6) 0.055(7)
O23T 0.059(5) 0.225(12) 0.037(4) -0.016(5) 0.003(4) 0.007(6)
O24T 0.051(5) 0.165(10) 0.120(7) -0.004(7) 0.020(5) -0.025(6)
O22T 0.103(7) 0.130(8) 0.052(4) 0.000(5) 0.038(5) 0.009(6)
C18T 0.053(8) 0.194(18) 0.053(7) -0.010(9) 0.014(6) 0.038(10)
S9T 0.0628(19) 0.102(3) 0.0456(14) 0.0051(15) 0.0024(13) 0.0120(17)
F13T 0.091(7) 0.160(9) 0.130(7) 0.005(6) -0.016(6) 0.050(6)
F12T 0.192(11) 0.111(7) 0.094(6) 0.012(5) -0.041(6) -0.018(7)
F11T 0.174(9) 0.140(8) 0.062(5) 0.023(5) -0.039(5) 0.017(6)
O15T 0.079(6) 0.118(7) 0.039(4) -0.018(4) 0.006(4) 0.012(5)
O16T 0.073(6) 0.131(8) 0.071(5) -0.015(5) -0.013(4) -0.006(5)
O14T 0.035(4) 0.172(9) 0.056(4) 0.015(5) -0.005(3) 0.017(5)
C10T 0.076(11) 0.131(15) 0.101(12) -0.004(10) -0.019(9) 0.011(10)
S57T 0.106(3) 0.102(3) 0.064(2) -0.002(2) 0.0096(19) -0.009(2)
F64T 0.138(10) 0.226(13) 0.107(7) 0.018(7) -0.009(7) 0.035(9)
F63T 0.137(8) 0.127(7) 0.082(5) 0.001(5) 0.021(5) 0.006(6)
F62T 0.189(12) 0.159(11) 0.107(7) 0.025(7) 0.030(7) 0.012(8)
O59T 0.162(11) 0.124(9) 0.073(6) -0.017(6) 0.007(6) -0.010(7)
O60T 0.110(7) 0.089(7) 0.070(5) 0.000(5) 0.024(5) 0.001(5)
O58T 0.108(9) 0.196(12) 0.093(7) -0.016(7) 0.018(6) -0.068(8)
C61T 0.114(15) 0.136(17) 0.059(9) 0.005(10) -0.012(9) -0.011(12)

loop_
_atom_type_symbol
_atom_type_description
_atom_type_scat_dispersion_real
_atom_type_scat_dispersion_imag
_atom_type_scat_source
C C 0.0181 0.0091 'International Tables Vol C Tables 4.2.6.8 and 6.1.1.4'
H H 0.0000 0.0000 'International Tables Vol C Tables 4.2.6.8 and 6.1.1.4'
Er Er -9.4367 3.9380 'International Tables Vol C Tables 4.2.6.8 and 6.1.1.4'
F F 0.0727 0.0534 'International Tables Vol C Tables 4.2.6.8 and 6.1.1.4'
Ga Ga -1.2846 0.7763 'International Tables Vol C Tables 4.2.6.8 and 6.1.1.4'
N N 0.0311 0.0180 'International Tables Vol C Tables 4.2.6.8 and 6.1.1.4'
O O 0.0492 0.0322 'International Tables Vol C Tables 4.2.6.8 and 6.1.1.4'
S S 0.3331 0.5567 'International Tables Vol C Tables 4.2.6.8 and 6.1.1.4'

loop_
_geom_angle_atom_site_label_1
_geom_angle_atom_site_label_2
_geom_angle_atom_site_label_3
_geom_angle
N4A Er1 N4B 83.8(3)
N4A Er1 N6A 64.0(3)
N4A Er1 N6C 141.8(3)
N4A Er1 N7A 126.4(3)
N4A Er1 N7C 142.5(3)
N4C Er1 N4A 84.4(3)
N4C Er1 N4B 81.5(3)
N4C Er1 N6A 72.0(3)
N4C Er1 N6B 138.8(3)
N4C Er1 N6C 63.8(3)
N4C Er1 N7A 81.3(3)
N4C Er1 N7C 128.2(3)
N6A Er1 N4B 139.6(3)
N6B Er1 N4A 73.3(2)
N6B Er1 N4B 62.2(3)
N6B Er1 N6A 123.8(3)
N6B Er1 N6C 116.8(3)
N6B Er1 N7A 139.8(2)
N6B Er1 N7C 69.6(3)
N6C Er1 N4B 71.7(3)
N6C Er1 N6A 119.4(3)
N7A Er1 N4B 143.2(3)
N7A Er1 N6A 62.4(3)
N7A Er1 N6C 71.5(3)
N7A Er1 N7C 81.7(3)
N7B Er1 N4A 76.7(3)
N7B Er1 N4B 127.0(3)
N7B Er1 N4C 142.6(3)
N7B Er1 N6A 70.8(3)
N7B Er1 N6B 65.1(3)
N7B Er1 N6C 141.5(3)
N7B Er1 N7A 84.5(3)
N7B Er1 N7C 83.1(3)
N7C Er1 N4B 83.8(3)
N7C Er1 N6A 136.7(3)
N7C Er1 N6C 64.5(3)
N1A Ga1 N1B 95.0(3)
N1C Ga1 N1A 97.8(4)
N1C Ga1 N1B 93.2(3)
N2A Ga1 N1A 79.3(3)
N2A Ga1 N1B 173.7(4)
N2A Ga1 N1C 90.4(3)
N2A Ga1 N2C 96.4(3)
N2B Ga1 N1A 88.8(4)
N2B Ga1 N1B 78.8(3)
N2B Ga1 N1C 170.1(4)
N2B Ga1 N2A 98.1(3)
N2B Ga1 N2C 96.1(3)
N2C Ga1 N1A 173.9(4)
N2C Ga1 N1B 89.4(3)
N2C Ga1 N1C 77.9(4)
N9A Ga2 N11A 81.0(4)
N9A Ga2 N11B 87.5(3)
N9A Ga2 N11C 174.0(3)
N9B Ga2 N9A 95.4(4)
N9B Ga2 N11A 172.8(4)
N9B Ga2 N11B 78.8(3)
N9B Ga2 N11C 90.6(4)
N9C Ga2 N9A 98.6(4)
N9C Ga2 N9B 97.1(4)
N9C Ga2 N11A 89.6(4)
N9C Ga2 N11B 173.1(4)
N9C Ga2 N11C 80.4(4)
N11A Ga2 N11B 94.7(3)
N11A Ga2 N11C 93.0(4)
N11C Ga2 N11B 94.0(4)
C5A N1A Ga1 113.5(7)
C6A N1A Ga1 126.0(8)
C6A N1A C5A 118.3(11)
C5B N1B Ga1 114.6(6)
C5B N1B C6B 118.7(8)
C6B N1B Ga1 126.3(7)
C5C N1C Ga1 113.7(7)
C5C N1C C6C 123.8(10)
C6C N1C Ga1 122.4(9)
C7A N2A Ga1 114.1(6)
C14A N2A Ga1 140.2(9)
C14A N2A C7A 105.5(9)
C7B N2B Ga1 115.4(7)
C7B N2B C14B 103.3(9)
C14B N2B Ga1 141.3(8)
C7C N2C Ga1 114.4(7)
C7C N2C C14C 106.1(9)
C14C N2C Ga1 139.2(7)
C7A N3A C8A 127.0(11)
C7A N3A C9A 108.4(11)
C9A N3A C8A 124.4(9)
C7B N3B C8B 128.4(11)
C7B N3B C9B 106.2(9)
C9B N3B C8B 124.5(12)
C7C N3C C8C 127.4(11)
C7C N3C C9C 111.9(10)
C9C N3C C8C 120.7(11)
C21A N4A Er1 117.5(6)
C21A N4A C22A 101.8(8)
C22A N4A Er1 130.9(6)
C21B N4B Er1 111.6(7)
C21B N4B C22B 106.7(9)
C22B N4B Er1 129.4(7)
C21C N4C Er1 118.5(7)
C21C N4C C22C 102.4(9)
C22C N4C Er1 134.4(8)
C20A N5A C19A 126.8(11)
C21A N5A C19A 106.5(10)
C21A N5A C20A 126.6(11)
C19B N5B C20B 124.1(11)
C21B N5B C19B 108.8(9)
C21B N5B C20B 127.0(11)
C19C N5C C20C 122.2(11)
C21C N5C C19C 111.9(12)
C21C N5C C20C 125.3(12)
C24A N6A Er1 118.9(9)
C24A N6A C28A 117.4(11)
C28A N6A Er1 123.5(9)
C24B N6B Er1 125.7(8)
C24B N6B C28B 110.9(10)
C28B N6B Er1 123.3(7)
C24C N6C Er1 117.8(8)
C24C N6C C28C 120.3(11)
C28C N6C Er1 121.8(8)
C29A N7A Er1 112.9(7)
C29A N7A C36A 103.6(10)
C36A N7A Er1 133.5(7)
C29B N7B Er1 116.9(7)
C29B N7B C36B 99.2(10)
C36B N7B Er1 136.6(7)
C29C N7C Er1 114.7(7)
C29C N7C C36C 102.2(9)
C36C N7C Er1 137.0(7)
C29A N8A C30A 131.4(13)
C29A N8A C31A 106.2(10)
C31A N8A C30A 122.1(11)
C29B N8B C30B 128.6(13)
C29B N8B C31B 105.7(11)
C30B N8B C31B 125.3(12)
C29C N8C C30C 131.5(14)
C31C N8C C29C 107.3(12)
C31C N8C C30C 120.9(13)
C43A N9A Ga2 114.4(7)
C43A N9A C44A 105.6(9)
C44A N9A Ga2 138.7(7)
C43B N9B Ga2 115.4(7)
C43B N9B C44B 104.0(9)
C44B N9B Ga2 140.6(8)
C43C N9C Ga2 116.8(10)
C43C N9C C44C 104.7(11)
C44C N9C Ga2 138.5(9)
C41A N10A C42A 125.3(11)
C43A N10A C41A 106.7(10)
C43A N10A C42A 126.2(11)
C41B N10B C42B 120.5(10)
C43B N10B C41B 108.3(11)
C43B N10B C42B 130.4(11)
C41C N10C C42C 124.4(14)
C43C N10C C41C 104.9(12)
C43C N10C C42C 130.7(14)
C46A N11A Ga2 112.5(7)
C51A N11A Ga2 128.8(9)
C51A N11A C46A 116.8(10)
C46B N11B Ga2 112.0(7)
C51B N11B Ga2 125.2(7)
C51B N11B C46B 122.3(10)
C46C N11C Ga2 111.1(8)
C51C N11C Ga2 123.9(11)
C51C N11C C46C 124.5(13)
C3A C2A C1A 123.5(13)
C3A C2A C6A 116.6(12)
C6A C2A C1A 119.8(12)
C3B C2B C1B 122.7(9)
C6B C2B C1B 119.2(10)
C6B C2B C3B 118.1(9)
C3C C2C C1C 122.7(14)
C6C C2C C1C 120.6(15)
C6C C2C C3C 116.4(12)
C4A C3A C2A 119.4(13)
C2B C3B C4B 119.0(10)
C4C C3C C2C 119.7(15)
C3A C4A C5A 121.2(12)
C5B C4B C3B 119.2(11)
C3C C4C C5C 123.0(16)
N1A C5A C7A 110.7(12)
C4A C5A N1A 121.0(11)
C4A C5A C7A 127.8(13)
N1B C5B C4B 121.0(10)
N1B C5B C7B 110.5(9)
C4B C5B C7B 127.6(11)
N1C C5C C4C 116.4(12)
N1C C5C C7C 116.4(11)
C7C C5C C4C 127.2(15)
N1A C6A C2A 123.1(11)
C2B C6B N1B 123.5(10)
N1C C6C C2C 120.6(12)
N2A C7A C5A 118.5(10)
N3A C7A N2A 110.0(10)
N3A C7A C5A 131.4(13)
N2B C7B N3B 114.3(9)
N2B C7B C5B 119.6(10)
N3B C7B C5B 126.0(10)
N2C C7C C5C 116.8(11)
N3C C7C N2C 110.2(9)
N3C C7C C5C 133.0(12)
N3A C9A C10A 128.2(12)
N3A C9A C14A 106.0(9)
C10A C9A C14A 125.8(13)
C10B C9B N3B 132.6(14)
C10B C9B C14B 122.2(12)
C14B C9B N3B 105.2(11)
N3C C9C C10C 134.0(11)
N3C C9C C14C 106.4(10)
C10C C9C C14C 119.5(11)
C9A C10A C11A 113.2(12)
C9B C10B C11B 120.0(13)
C11C C10C C9C 114.5(11)
C12A C11A C10A 124.5(9)
C12B C11B C10B 118.0(13)
C10C C11C C12C 128.5(11)
C11A C12A C13A 117.6(12)
C11A C12A C15A 123.9(10)
C13A C12A C15A 118.6(12)
C11B C12B C15B 115.1(12)
C13B C12B C11B 119.7(12)
C13B C12B C15B 124.6(13)
C11C C12C C15C 123.9(10)
C13C C12C C11C 116.3(12)
C13C C12C C15C 119.6(12)
C12A C13A C14A 121.9(11)
C12B C13B C14B 119.4(13)
C12C C13C C14C 116.6(11)
N2A C14A C9A 109.7(11)
N2A C14A C13A 133.5(11)
C13A C14A C9A 116.6(10)
C9B C14B N2B 110.8(9)
C9B C14B C13B 120.6(12)
C13B C14B N2B 128.6(13)
C9C C14C N2C 105.3(10)
C13C C14C N2C 129.9(10)
C13C C14C C9C 124.6(11)
C12A C15A C16A 115.0(10)
C16B C15B C12B 112.8(10)
C16C C15C C12C 114.0(11)
C17A C16A C15A 120.4(11)
C17A C16A C23A 121.0(11)
C23A C16A C15A 118.7(12)
C17B C16B C15B 119.2(13)
C17B C16B C23B 121.7(13)
C23B C16B C15B 119.1(12)
C15C C16C C17C 114.2(12)
C15C C16C C23C 121.2(14)
C23C C16C C17C 124.2(12)
C16A C17A C18A 121.7(11)
C16B C17B C18B 120.6(13)
C16C C17C C18C 121.3(11)
C19A C18A C17A 113.7(11)
C19B C18B C17B 114.7(11)
C19C C18C C17C 114.7(11)
C18A C19A N5A 127.5(13)
C18A C19A C22A 128.6(12)
C22A C19A N5A 103.9(10)
C18B C19B N5B 129.7(12)
C18B C19B C22B 125.0(13)
C22B C19B N5B 105.2(11)
N5C C19C C18C 133.2(12)
N5C C19C C22C 101.1(11)
C18C C19C C22C 125.0(13)
N4A C21A N5A 113.7(10)
N4A C21A C24A 111.5(11)
N5A C21A C24A 134.9(12)
N4B C21B N5B 111.2(11)
N4B C21B C24B 117.6(10)
N5B C21B C24B 130.0(10)
N4C C21C C24C 114.0(11)
N5C C21C N4C 112.1(11)
N5C C21C C24C 132.7(13)
C19A C22A N4A 113.9(10)
C19A C22A C23A 116.7(10)
C23A C22A N4A 129.3(10)
C19B C22B N4B 107.8(10)
C23B C22B N4B 130.6(10)
C23B C22B C19B 120.8(11)
N4C C22C C19C 112.4(11)
N4C C22C C23C 130.6(10)
C19C C22C C23C 117.0(11)
C16A C23A C22A 118.2(11)
C22B C23B C16B 116.8(11)
C16C C23C C22C 117.5(11)
N6A C24A C21A 119.0(11)
N6A C24A C25A 126.2(13)
C25A C24A C21A 114.8(15)
N6B C24B C21B 107.5(11)
N6B C24B C25B 129.3(13)
C25B C24B C21B 123.1(12)
N6C C24C C21C 117.9(11)
N6C C24C C25C 123.4(14)
C21C C24C C25C 118.7(13)
C26A C25A C24A 111.3(14)
C24B C25B C26B 115.2(12)
C24C C25C C26C 112.4(15)
C27A C26A C25A 119.9(14)
C25B C26B C27B 121.8(11)
C27C C26C C25C 122.3(13)
C28A C27A C26A 117.2(17)
C28B C27B C26B 115.4(14)
C28C C27C C26C 119.0(14)
N6A C28A C27A 127.4(15)
N6A C28A C29A 109.4(10)
C27A C28A C29A 123.2(14)
N6B C28B C29B 110.2(10)
C27B C28B N6B 126.9(12)
C27B C28B C29B 122.9(13)
N6C C28C C27C 122.6(13)
N6C C28C C29C 112.3(10)
C27C C28C C29C 124.8(13)
N7A C29A N8A 113.2(12)
N7A C29A C28A 119.0(10)
N8A C29A C28A 126.9(11)
N7B C29B C28B 115.8(11)
N8B C29B N7B 115.4(11)
N8B C29B C28B 128.4(12)
N7C C29C C28C 119.0(11)
N8C C29C N7C 113.1(12)
N8C C29C C28C 127.4(13)
N8A C31A C32A 130.1(11)
C36A C31A N8A 109.1(12)
C36A C31A C32A 120.7(14)
C32B C31B N8B 132.8(14)
C36B C31B N8B 106.5(12)
C36B C31B C32B 120.7(13)
N8C C31C C32C 135.9(13)
N8C C31C C36C 108.7(11)
C36C C31C C32C 115.2(15)
C31A C32A C33A 116.2(11)
C33B C32B C31B 117.9(13)
C33C C32C C31C 121.2(13)
C32A C33A C34A 120.7(12)
C32B C33B C34B 126.3(14)
C32C C33C C34C 120.6(11)
C33A C34A C37A 119.8(12)
C35A C34A C33A 119.5(13)
C35A C34A C37A 120.6(11)
C33B C34B C35B 115.9(12)
C33B C34B C37B 126.3(13)
C35B C34B C37B 117.8(11)
C33C C34C C37C 119.8(10)
C35C C34C C33C 121.5(13)
C35C C34C C37C 118.7(12)
C34A C35A C36A 118.3(10)
C36B C35B C34B 116.3(11)
C36C C35C C34C 114.7(11)
C31A C36A N7A 107.9(12)
C31A C36A C35A 124.3(11)
C35A C36A N7A 127.7(9)
C31B C36B N7B 113.0(11)
C31B C36B C35B 122.2(12)
C35B C36B N7B 124.5(12)
C31C C36C N7C 108.7(11)
C31C C36C C35C 126.6(11)
C35C C36C N7C 124.7(10)
C34A C37A C38A 116.5(11)
C34B C37B C38B 113.9(11)
C38C C37C C34C 116.6(10)
C39A C38A C37A 119.0(12)
C45A C38A C37A 120.5(13)
C45A C38A C39A 120.4(11)
C39B C38B C37B 117.1(12)
C45B C38B C37B 117.1(13)
C45B C38B C39B 125.7(14)
C37C C38C C45C 117.4(13)
C39C C38C C37C 121.7(12)
C39C C38C C45C 120.9(13)
C40A C39A C38A 121.7(12)
C40B C39B C38B 115.1(12)
C40C C39C C38C 123.5(13)
C41A C40A C39A 119.1(12)
C39B C40B C41B 124.9(12)
C39C C40C C41C 115.0(14)
N10A C41A C44A 105.4(11)
C40A C41A N10A 133.0(13)
C40A C41A C44A 121.4(11)
N10B C41B C40B 135.6(12)
C44B C41B N10B 108.0(10)
C44B C41B C40B 116.2(13)
N10C C41C C40C 130.1(15)
C44C C41C N10C 109.8(12)
C44C C41C C40C 120.1(14)
N9A C43A N10A 114.3(10)
N9A C43A C46A 117.1(11)
N10A C43A C46A 128.6(11)
N9B C43B C46B 117.1(9)
N10B C43B N9B 112.3(11)
N10B C43B C46B 130.2(12)
N9C C43C C46C 115.9(15)
N10C C43C N9C 115.7(13)
N10C C43C C46C 128.4(15)
N9A C44A C41A 107.6(10)
N9A C44A C45A 134.8(10)
C45A C44A C41A 117.5(10)
C41B C44B N9B 107.4(11)
C41B C44B C45B 125.5(10)
C45B C44B N9B 127.0(10)
C41C C44C N9C 104.6(12)
C45C C44C N9C 127.8(13)
C45C C44C C41C 127.2(13)
C38A C45A C44A 119.5(11)
C38B C45B C44B 112.2(11)
C44C C45C C38C 113.1(13)
N11A C46A C43A 113.6(9)
N11A C46A C47A 122.1(11)
C47A C46A C43A 124.2(12)
N11B C46B C43B 115.1(11)
N11B C46B C47B 116.1(10)
C43B C46B C47B 128.7(11)
N11C C46C C43C 115.2(13)
N11C C46C C47C 114.9(13)
C43C C46C C47C 129.7(15)
C48A C47A C46A 115.6(13)
C48B C47B C46B 119.4(11)
C48C C47C C46C 120.7(18)
C49A C48A C47A 119.7(12)
C47B C48B C49B 123.9(13)
C47C C48C C49C 122.3(19)
C48A C49A C50A 115.6(13)
C51A C49A C48A 118.5(12)
C51A C49A C50A 125.2(15)
C48B C49B C50B 123.9(13)
C48B C49B C51B 115.5(12)
C51B C49B C50B 120.5(13)
C48C C49C C50C 120.9(16)
C51C C49C C48C 118.6(16)
C51C C49C C50C 120.0(18)
C49A C51A N11A 126.5(13)
N11B C51B C49B 122.7(10)
N11C C51C C49C 118.5(16)
N4D Er2 N6D 63.1(3)
N4D Er2 N6E 70.5(2)
N4D Er2 N7E 81.1(3)
N4E Er2 N4D 83.9(2)
N4E Er2 N6D 140.5(3)
N4E Er2 N6E 63.7(3)
N4E Er2 N7E 126.7(4)
N4F Er2 N4D 81.6(3)
N4F Er2 N4E 84.0(3)
N4F Er2 N6D 70.9(3)
N4F Er2 N6E 138.7(3)
N4F Er2 N7E 142.5(3)
N4F Er2 N7F 128.2(3)
N6D Er2 N6E 118.5(3)
N6D Er2 N7E 71.6(3)
N6F Er2 N4D 139.7(3)
N6F Er2 N4E 71.5(3)
N6F Er2 N4F 64.8(3)
N6F Er2 N6D 120.1(4)
N6F Er2 N6E 121.4(3)
N6F Er2 N7D 69.7(3)
N6F Er2 N7E 139.2(3)
N6F Er2 N7F 63.4(3)
N7D Er2 N4D 128.2(3)
N7D Er2 N4E 141.1(3)
N7D Er2 N4F 80.6(3)
N7D Er2 N6D 65.1(3)
N7D Er2 N6E 140.7(3)
N7D Er2 N7E 84.3(4)
N7D Er2 N7F 83.9(3)
N7E Er2 N6E 63.1(3)
N7F Er2 N4D 142.2(3)
N7F Er2 N4E 78.1(3)
N7F Er2 N6D 141.5(3)
N7F Er2 N6E 71.7(3)
N7F Er2 N7E 83.5(3)
N1D Ga3 N1E 97.7(4)
N1D Ga3 N1F 95.2(3)
N1E Ga3 N1F 93.6(3)
N2D Ga3 N1D 78.1(3)
N2D Ga3 N1E 175.0(4)
N2D Ga3 N1F 89.6(3)
N2D Ga3 N2E 98.5(3)
N2E Ga3 N1D 89.1(3)
N2E Ga3 N1E 78.5(3)
N2E Ga3 N1F 171.5(3)
N2F Ga3 N1D 172.2(3)
N2F Ga3 N1E 88.0(4)
N2F Ga3 N1F 79.2(3)
N2F Ga3 N2D 96.4(3)
N2F Ga3 N2E 97.2(3)
N9D Ga4 N11D 79.3(5)
N9D Ga4 N11E 91.1(5)
N9D Ga4 N11F 174.6(8)
N9E Ga4 N9D 96.6(5)
N9E Ga4 N9F 91.8(6)
N9E Ga4 N11D 175.9(5)
N9E Ga4 N11E 85.0(6)
N9E Ga4 N11F 85.1(6)
N9F Ga4 N9D 96.8(5)
N9F Ga4 N11D 89.2(6)
N9F Ga4 N11E 171.7(6)
N9F Ga4 N11F 78.0(8)
N11D Ga4 N11E 94.5(6)
N11D Ga4 N11F 98.9(6)
N11E Ga4 N11F 94.1(8)
C5D N1D Ga3 118.6(7)
C5D N1D C6D 114.6(9)
C6D N1D Ga3 126.2(7)
C5E N1E Ga3 114.3(7)
C6E N1E Ga3 126.6(7)
C6E N1E C5E 118.9(10)
C5F N1F Ga3 113.2(6)
C5F N1F C6F 120.8(9)
C6F N1F Ga3 125.6(7)
C7D N2D Ga3 115.3(7)
C7D N2D C14D 105.9(8)
C14D N2D Ga3 138.7(6)
C7E N2E Ga3 117.0(7)
C7E N2E C14E 106.0(9)
C14E N2E Ga3 136.9(8)
C7F N2F Ga3 113.8(6)
C7F N2F C14F 105.9(9)
C14F N2F Ga3 140.2(8)
C7D N3D C8D 134.3(10)
C7D N3D C9D 104.5(8)
C8D N3D C9D 121.2(9)
C7E N3E C8E 126.4(11)
C7E N3E C9E 105.6(10)
C9E N3E C8E 127.9(10)
C7F N3F C8F 129.3(10)
C7F N3F C9F 104.9(10)
C8F N3F C9F 125.2(10)
C21D N4D Er2 114.9(7)
C21D N4D C22D 110.8(9)
C22D N4D Er2 130.8(6)
C21E N4E Er2 113.6(6)
C21E N4E C22E 105.5(8)
C22E N4E Er2 131.9(8)
C21F N4F Er2 112.8(6)
C21F N4F C22F 104.8(11)
C22F N4F Er2 135.7(9)
C19D N5D C20D 123.1(11)
C21D N5D C19D 104.6(9)
C21D N5D C20D 132.2(10)
C19E N5E C20E 126.6(9)
C21E N5E C19E 105.0(10)
C21E N5E C20E 128.0(11)
C19F N5F C20F 124.2(12)
C21F N5F C19F 106.5(11)
C21F N5F C20F 129.2(11)
C24D N6D Er2 120.2(9)
C24D N6D C28D 120.8(10)
C28D N6D Er2 119.0(8)
C24E N6E Er2 119.4(8)
C24E N6E C28E 120.3(11)
C28E N6E Er2 120.1(8)
C24F N6F Er2 119.7(7)
C28F N6F Er2 124.4(9)
C28F N6F C24F 115.8(10)
C29D N7D Er2 114.5(8)
C29D N7D C36D 106.3(11)
C36D N7D Er2 136.3(8)
C29E N7E Er2 113.2(7)
C29E N7E C36E 105.7(11)
C36E N7E Er2 131.9(11)
C29F N7F Er2 113.4(7)
C36F N7F Er2 131.3(8)
C36F N7F C29F 103.5(10)
C29D N8D C30D 131.1(12)
C29D N8D C31D 106.7(11)
C31D N8D C30D 121.2(13)
C29E N8E C30E 136.1(15)
C29E N8E C31E 99.6(13)
C30E N8E C31E 124.0(13)
C29F N8F C30F 126.9(12)
C31F N8F C29F 111.1(11)
C31F N8F C30F 122.0(12)
C43D N9D Ga4 113.1(9)
C43D N9D C44D 104.7(11)
C44D N9D Ga4 142.0(10)
C43E N9E Ga4 114.1(12)
C43E N9E C44E 88.8(16)
C44E N9E Ga4 157.0(15)
C43F N9F Ga4 120.1(17)
C44F N9F Ga4 141.2(12)
C44F N9F C43F 97.5(19)
C41D N10D C42D 127.6(12)
C41D N10D C43D 106.6(12)
C43D N10D C42D 125.7(14)
C42E N10E C41E 117.9(18)
C43E N10E C41E 99.2(17)
C43E N10E C42E 142.1(18)
C41F N10F C42F 139(3)
C43F N10F C41F 130(3)
C43F N10F C42F 91(3)
C46D N11D Ga4 114.6(10)
C46D N11D C51D 119.4(15)
C51D N11D Ga4 124.5(10)
C46E N11E Ga4 110.1(9)
C51E N11E Ga4 126.2(16)
C51E N11E C46E 123.5(17)
C46F N11F Ga4 104.5(15)
C51F N11F Ga4 122(2)
C51F N11F C46F 133(3)
C3D C2D C1D 123.2(11)
C6D C2D C1D 120.2(12)
C6D C2D C3D 116.6(13)
C3E C2E C1E 123.2(10)
C3E C2E C6E 114.4(9)
C6E C2E C1E 122.4(11)
C3F C2F C1F 125.6(11)
C3F C2F C6F 113.9(9)
C6F C2F C1F 120.5(12)
C4D C3D C2D 120.6(13)
C4E C3E C2E 122.8(11)
C4F C3F C2F 123.9(11)
C3D C4D C5D 121.7(13)
C3E C4E C5E 118.9(11)
C3F C4F C5F 119.3(12)
N1D C5D C7D 106.7(9)
C4D C5D N1D 121.9(11)
C4D C5D C7D 131.4(10)
N1E C5E C4E 118.8(10)
N1E C5E C7E 113.4(10)
C4E C5E C7E 127.8(11)
N1F C5F C4F 118.4(9)
N1F C5F C7F 113.9(10)
C4F C5F C7F 127.7(11)
C2D C6D N1D 124.5(11)
N1E C6E C2E 125.4(10)
N1F C6F C2F 123.7(10)
N2D C7D C5D 120.8(9)
N3D C7D N2D 114.3(9)
N3D C7D C5D 124.8(9)
N2E C7E N3E 113.9(10)
N2E C7E C5E 116.3(10)
N3E C7E C5E 129.7(12)
N2F C7F N3F 112.7(9)
N2F C7F C5F 119.0(10)
N3F C7F C5F 128.4(11)
N3D C9D C10D 132.6(9)
C14D C9D N3D 108.5(9)
C14D C9D C10D 118.4(9)
N3E C9E C10E 129.2(12)
N3E C9E C14E 109.5(9)
C14E C9E C10E 121.0(12)
C10F C9F N3F 129.8(12)
C10F C9F C14F 123.6(11)
C14F C9F N3F 106.5(9)
C11D C10D C9D 118.6(10)
C11E C10E C9E 113.5(12)
C9F C10F C11F 116.8(13)
C10D C11D C12D 124.2(11)
C10E C11E C12E 127.7(12)
C10F C11F C12F 122.6(11)
C11D C12D C15D 121.9(10)
C13D C12D C11D 117.6(9)
C13D C12D C15D 120.5(10)
C11E C12E C15E 123.3(10)
C13E C12E C11E 118.0(12)
C13E C12E C15E 118.5(11)
C11F C12F C13F 120.8(10)
C11F C12F C15F 121.0(11)
C13F C12F C15F 118.1(12)
C12D C13D C14D 118.8(9)
C14E C13E C12E 116.7(12)
C14F C13F C12F 114.2(11)
N2D C14D C9D 106.2(9)
N2D C14D C13D 131.9(9)
C13D C14D C9D 121.8(10)
C9E C14E N2E 104.9(9)
C13E C14E N2E 131.9(10)
C13E C14E C9E 123.0(10)
C9F C14F N2F 109.8(9)
C13F C14F N2F 128.2(12)
C13F C14F C9F 122.0(10)
C16D C15D C12D 113.1(10)
C12E C15E C16E 112.6(9)
C16F C15F C12F 112.6(9)
C17D C16D C15D 118.5(10)
C23D C16D C15D 120.1(11)
C23D C16D C17D 121.2(11)
C17E C16E C15E 120.7(11)
C23E C16E C15E 122.2(11)
C23E C16E C17E 117.0(12)
C17F C16F C15F 114.4(12)
C17F C16F C23F 123.5(12)
C23F C16F C15F 122.1(14)
C18D C17D C16D 122.1(11)
C18E C17E C16E 126.3(11)
C16F C17F C18F 124.8(12)
C17D C18D C19D 114.0(11)
C17E C18E C19E 112.6(12)
C17F C18F C19F 109.2(13)
C18D C19D N5D 127.7(11)
C22D C19D N5D 108.6(10)
C22D C19D C18D 123.7(10)
N5E C19E C18E 127.7(12)
C22E C19E N5E 108.3(10)
C22E C19E C18E 124.0(13)
N5F C19F C18F 128.6(14)
C22F C19F N5F 108.4(12)
C22F C19F C18F 122.6(11)
N4D C21D N5D 109.8(10)
N4D C21D C24D 122.9(10)
C24D C21D N5D 127.2(10)
N4E C21E C24E 115.2(10)
N5E C21E N4E 111.7(9)
N5E C21E C24E 132.5(12)
N4F C21F C24F 119.1(11)
N5F C21F N4F 112.8(9)
N5F C21F C24F 127.6(11)
C19D C22D N4D 105.7(9)
C23D C22D N4D 134.2(10)
C23D C22D C19D 119.9(10)
C19E C22E N4E 109.3(12)
C19E C22E C23E 121.2(11)
C23E C22E N4E 129.5(11)
C19F C22F N4F 107.1(12)
C19F C22F C23F 125.2(11)
C23F C22F N4F 127.6(14)
C22D C23D C16D 119.0(10)
C22E C23E C16E 118.9(11)
C22F C23F C16F 114.4(12)
N6D C24D C21D 114.5(10)
N6D C24D C25D 121.9(14)
C21D C24D C25D 123.6(12)
N6E C24E C21E 116.8(12)
N6E C24E C25E 123.9(10)
C25E C24E C21E 119.3(10)
N6F C24F C21F 111.9(11)
N6F C24F C25F 124.6(10)
C25F C24F C21F 122.1(13)
C26D C25D C24D 118.6(15)
C26E C25E C24E 114.1(11)
C26F C25F C24F 116.8(12)
C25D C26D C27D 120.7(13)
C25E C26E C27E 126.4(14)
C25F C26F C27F 120.8(12)
C26D C27D C28D 115.5(13)
C26E C27E C28E 112.8(12)
C28F C27F C26F 116.7(12)
N6D C28D C27D 122.4(11)
N6D C28D C29D 114.1(11)
C27D C28D C29D 123.6(13)
N6E C28E C27E 122.3(11)
N6E C28E C29E 111.6(13)
C27E C28E C29E 125.3(12)
N6F C28F C27F 124.8(12)
N6F C28F C29F 109.5(10)
C27F C28F C29F 125.7(11)
N7D C29D N8D 112.4(12)
N7D C29D C28D 121.0(14)
N8D C29D C28D 125.6(13)
N7E C29E N8E 118.3(12)
N7E C29E C28E 119.8(11)
N8E C29E C28E 121.3(16)
N7F C29F C28F 118.8(11)
N8F C29F N7F 111.2(11)
N8F C29F C28F 129.8(11)
C32D C31D N8D 132.0(14)
C32D C31D C36D 122.2(12)
C36D C31D N8D 105.5(12)
C32E C31E N8E 129.2(17)
C32E C31E C36E 123.9(18)
C36E C31E N8E 106.9(11)
N8F C31F C32F 136.7(13)
N8F C31F C36F 101.4(12)
C32F C31F C36F 121.9(13)
C31D C32D C33D 117.7(14)
C33E C32E C31E 115.5(17)
C33F C32F C31F 117.2(13)
C34D C33D C32D 121.8(12)
C32E C33E C34E 125.0(14)
C34F C33F C32F 123.7(13)
C33D C34D C35D 115.6(11)
C33D C34D C37D 125.1(12)
C35D C34D C37D 119.3(14)
C33E C34E C37E 122.9(13)
C35E C34E C33E 114.7(17)
C35E C34E C37E 121.9(18)
C33F C34F C35F 122.0(12)
C33F C34F C37F 122.0(15)
C35F C34F C37F 116.0(14)
C36D C35D C34D 120.9(12)
C34E C35E C36E 123.9(16)
C34F C35F C36F 117.4(12)
C31D C36D N7D 108.7(11)
C35D C36D N7D 129.4(13)
C35D C36D C31D 121.8(11)
C31E C36E N7E 109.4(15)
C35E C36E N7E 134.5(13)
C35E C36E C31E 116.1(12)
N7F C36F C31F 112.7(11)
N7F C36F C35F 129.7(12)
C35F C36F C31F 117.2(13)
C38D C37D C34D 119.3(13)
C38E C37E C34E 116.9(13)
C38F C37F C34F 113.6(19)
C39D C38D C37D 123.0(14)
C39D C38D C45D 116.8(16)
C45D C38D C37D 120.2(14)
C39E C38E C37E 119.5(18)
C39E C38E C45E 118.3(17)
C45E C38E C37E 122(2)
C37F C38F C39F 112(2)
C37F C38F C45F 123.5(17)
C39F C38F C45F 124(2)
C38D C39D C40D 125.0(14)
C40E C39E C38E 121.9(17)
C40F C39F C38F 110(2)
C39D C40D C41D 117.5(12)
C39E C40E C41E 120(2)
C39F C40F C41F 134(3)
N10D C41D C40D 132.5(14)
N10D C41D C44D 109.7(11)
C44D C41D C40D 117.4(14)
C40E C41E N10E 135(2)
C44E C41E N10E 104.2(15)
C44E C41E C40E 120.5(17)
N10F C41F C44F 87(3)
C40F C41F N10F 153(3)
C40F C41F C44F 120(2)
N9D C43D N10D 110.9(12)
N9D C43D C46D 118.0(12)
N10D C43D C46D 130.8(15)
N9E C43E N10E 125.8(18)
N9E C43E C44E 48.0(13)
N9E C43E C46E 116.5(16)
N10E C43E C44E 77.8(12)
N10E C43E C46E 117(2)
C46E C43E C44E 164(2)
N10F C43F N9F 105.9(19)
N10F C43F C46F 151(3)
C46F C43F N9F 103(3)
C41D C44D N9D 107.9(12)
C45D C44D N9D 127.8(12)
C45D C44D C41D 124.3(12)
N9E C44E C43E 43.1(8)
C41E C44E N9E 121.6(16)
C41E C44E C43E 78.6(14)
C41E C44E C45E 122.7(15)
C45E C44E N9E 115(2)
C45E C44E C43E 157.1(19)
N9F C44F C41F 119.3(18)
N9F C44F C45F 129.1(17)
C45F C44F C41F 112(2)
C44D C45D C38D 119.0(13)
C38E C45E C44E 116.1(17)
C44F C45F C38F 120.1(17)
N11D C46D C43D 113.5(15)
N11D C46D C47D 123.5(16)
C47D C46D C43D 123.0(14)
N11E C46E C43E 111.9(16)
N11E C46E C47E 123.2(13)
C43E C46E C47E 124.8(18)
N11F C46F C43F 134(3)
N11F C46F C47F 106(2)
C43F C46F C47F 120(3)
C46D C47D C48D 114.9(18)
C48E C47E C46E 106.2(16)
C48F C47F C46F 131(3)
C49D C48D C47D 119.7(17)
C49E C48E C47E 127.2(17)
C47F C48F C49F 112(3)
C48D C49D C50D 114.3(18)
C51D C49D C48D 120.1(16)
C51D C49D C50D 124.9(16)
C48E C49E C50E 121(2)
C51E C49E C48E 115.7(14)
C51E C49E C50E 122(3)
C48F C49F C51F 120(2)
C50F C49F C48F 129(3)
C50F C49F C51F 110(2)
C49D C51D N11D 121.5(15)
N11E C51E C49E 124(2)
N11F C51F C49F 114(2)
O6T S1T O8T 115.4(5)
O6T S1T O7T 116.7(6)
O6T S1T C2T 102.2(6)
O8T S1T O7T 114.0(5)
O8T S1T C2T 104.3(6)
O7T S1T C2T 101.3(6)
F3T C2T S1T 112.6(8)
F5T C2T S1T 116.1(10)
F5T C2T F3T 107.2(11)
F5T C2T F4T 106.6(9)
F4T C2T S1T 112.4(10)
F4T C2T F3T 100.6(11)
O23T S17T C18T 99.5(7)
O24T S17T O23T 114.7(6)
O24T S17T C18T 104.2(7)
O22T S17T O23T 113.8(5)
O22T S17T O24T 118.7(6)
O22T S17T C18T 102.3(6)
F20T C18T S17T 111.2(12)
F19T C18T S17T 117.0(9)
F19T C18T F20T 100.9(12)
F21T C18T S17T 114.5(12)
F21T C18T F20T 103.5(10)
F21T C18T F19T 108.0(15)
O15T S9T O14T 112.2(5)
O15T S9T C10T 103.2(7)
O16T S9T O15T 117.7(5)
O16T S9T O14T 115.6(6)
O16T S9T C10T 104.2(7)
O14T S9T C10T 101.2(7)
F13T C10T S9T 108.4(12)
F12T C10T S9T 110.4(11)
F12T C10T F13T 106.7(15)
F12T C10T F11T 110.3(15)
F11T C10T S9T 109.6(12)
F11T C10T F13T 111.4(13)
O59T S57T C61T 105.1(9)
O60T S57T O59T 114.9(6)
O60T S57T O58T 113.8(7)
O60T S57T C61T 105.9(8)
O58T S57T O59T 114.6(7)
O58T S57T C61T 100.8(8)
F64T C61T S57T 110.0(13)
F64T C61T F63T 103.2(14)
F64T C61T F62T 105.6(17)
F63T C61T S57T 115.3(14)
F63T C61T F62T 107.9(14)
F62T C61T S57T 114.0(12)
O42T S41T O44T 116.4(7)
O42T S41T C45T 102.8(9)
O44T S41T C45T 101.4(9)
O43T S41T O42T 106.5(8)
O43T S41T O44T 123.1(7)
O43T S41T C45T 103.8(9)
F47T C45T S41T 113.9(16)
F47T C45T F46T 100.4(16)
F47T C45T F48T 103.2(17)
F46T C45T S41T 116.2(16)
F46T C45T F48T 104.6(17)
F48T C45T S41T 116.6(15)
O36T S33T O35T 111.2(8)
O34T S33T O36T 108.3(8)
O34T S33T O35T 118.8(7)
C37T S33T O36T 108.8(9)
C37T S33T O35T 103.0(8)
C37T S33T O34T 106.1(8)
S33T C37T F39T 120.8(13)
S33T C37T F38T 122.1(14)
S33T C37T F40T 122.2(12)
F39T C37T F38T 88.8(14)
F39T C37T F40T 94.0(13)
F40T C37T F38T 101.1(14)
O51T S49T O50T 94.2(8)
O51T S49T C53T 99.0(7)
O50T S49T C53T 127.0(7)
O52T S49T O51T 115.3(8)
O52T S49T O50T 120.5(8)
O52T S49T C53T 99.3(7)
C53T F55T F56T 52.8(14)
F54T C53T S49T 88.1(9)
F55T C53T S49T 128.3(17)
F55T C53T F54T 140.7(19)
F55T C53T F56T 94.9(18)
F56T C53T S49T 94.2(10)
F56T C53T F54T 96.6(12)
O84T S81T O83T 122.0(9)
O84T S81T C85T 102.8(10)
O83T S81T C85T 97.0(9)
O82T S81T O84T 109.2(9)
O82T S81T O83T 118.3(8)
O82T S81T C85T 103.4(9)
F86T C85T S81T 115.0(14)
F86T C85T F87T 110.1(15)
F88T C85T S81T 111.2(13)
F88T C85T F86T 108.3(15)
F88T C85T F87T 108.8(15)
F87T C85T S81T 103.3(12)
O76T S73T O74T 104.0(7)
O76T S73T C77T 114.8(13)
O75T S73T O76T 108.7(8)
O75T S73T O74T 106.9(8)
O75T S73T C77T 106.5(12)
O74T S73T C77T 115.6(13)
F78T C77T S73T 108(2)
F78T C77T F79T 110(3)
F79T C77T S73T 101(2)
F80T C77T S73T 109(3)
F80T C77T F78T 116(3)
F80T C77T F79T 112(3)
O32T S25T O30T 126.7(9)
O32T S25T O31T 116.4(8)
O32T S25T C26T 111.1(9)
O30T S25T O31T 99.7(8)
O30T S25T C26T 96.4(8)
O31T S25T C26T 102.5(8)
F29T C26T S25T 119.1(15)
F29T C26T F27T 104.0(15)
F29T C26T F28T 117.3(17)
F27T C26T S25T 104.7(11)
F28T C26T S25T 112.4(13)
F28T C26T F27T 94.6(14)
O90T S89T C21 112.0(13)
O92T S89T O90T 120.0(12)
O92T S89T C21 91.4(12)
O91T S89T O90T 110.0(12)
O91T S89T O92T 119.4(12)
O91T S89T C21 99.8(13)
O66T S65T O67T 129.7(18)
O66T S65T C69T 99.5(18)
O66T S65T O68T 127.0(18)
O67T S65T C69T 105.8(18)
O67T S65T O68T 101.0(17)
O68T S65T C69T 76.9(17)
F70T C69T S65T 104(2)
F71T C69T S65T 107(3)
F71T C69T F70T 95(3)
F72T C69T S65T 121(3)
F72T C69T F70T 83(3)
F72T C69T F71T 131(4)
N1S C2S C3S 171(2)
C53T F56T F55T 32.3(7)
F95T C21 S89T 146(3)
F95T C21 F94T 107(2)
F95T C21 F93T 108(2)
F94T C21 S89T 100.8(16)
F94T C21 F93T 82.3(16)
F93T C21 S89T 95.0(13)

loop_
_geom_bond_atom_site_label_1
_geom_bond_atom_site_label_2
_geom_bond_distance
Er1 N4A 2.491(7)
Er1 N4B 2.572(8)
Er1 N4C 2.464(8)
Er1 N6A 2.535(10)
Er1 N6B 2.475(8)
Er1 N6C 2.525(10)
Er1 N7A 2.507(9)
Er1 N7B 2.450(9)
Er1 N7C 2.516(8)
Ga1 N1A 2.108(9)
Ga1 N1B 2.131(7)
Ga1 N1C 2.064(10)
Ga1 N2A 2.017(8)
Ga1 N2B 2.001(9)
Ga1 N2C 2.023(9)
Ga2 N9A 2.029(9)
Ga2 N9B 2.019(9)
Ga2 N9C 2.005(12)
Ga2 N11A 2.066(10)
Ga2 N11B 2.112(9)
Ga2 N11C 2.093(11)
N1A C5A 1.388(16)
N1A C6A 1.306(13)
N1B C5B 1.336(13)
N1B C6B 1.374(13)
N1C C5C 1.344(16)
N1C C6C 1.362(14)
N2A C7A 1.373(14)
N2A C14A 1.359(13)
N2B C7B 1.305(13)
N2B C14B 1.423(14)
N2C C7C 1.351(12)
N2C C14C 1.456(13)
N3A C7A 1.354(13)
N3A C8A 1.513(17)
N3A C9A 1.358(15)
N3B C7B 1.348(14)
N3B C8B 1.437(16)
N3B C9B 1.408(14)
N3C C7C 1.332(13)
N3C C8C 1.457(16)
N3C C9C 1.338(14)
N4A C21A 1.356(13)
N4A C22A 1.418(11)
N4B C21B 1.327(13)
N4B C22B 1.439(15)
N4C C21C 1.360(15)
N4C C22C 1.386(13)
N5A C19A 1.439(15)
N5A C20A 1.415(16)
N5A C21A 1.365(14)
N5B C19B 1.417(15)
N5B C20B 1.516(15)
N5B C21B 1.346(14)
N5C C19C 1.362(17)
N5C C20C 1.508(18)
N5C C21C 1.323(15)
N6A C24A 1.263(18)
N6A C28A 1.299(13)
N6B C24B 1.345(14)
N6B C28B 1.372(15)
N6C C24C 1.345(15)
N6C C28C 1.351(15)
N7A C29A 1.345(14)
N7A C36A 1.465(14)
N7B C29B 1.391(15)
N7B C36B 1.422(14)
N7C C29C 1.381(15)
N7C C36C 1.407(12)
N8A C29A 1.370(14)
N8A C30A 1.512(16)
N8A C31A 1.383(17)
N8B C29B 1.348(14)
N8B C30B 1.382(18)
N8B C31B 1.390(15)
N8C C29C 1.339(15)
N8C C30C 1.471(19)
N8C C31C 1.323(17)
N9A C43A 1.318(13)
N9A C44A 1.364(13)
N9B C43B 1.358(14)
N9B C44B 1.451(13)
N9C C43C 1.349(16)
N9C C44C 1.466(16)
N10A C41A 1.356(14)
N10A C42A 1.522(16)
N10A C43A 1.347(14)
N10B C41B 1.378(16)
N10B C42B 1.471(16)
N10B C43B 1.318(12)
N10C C41C 1.423(17)
N10C C42C 1.48(2)
N10C C43C 1.300(17)
N11A C46A 1.374(15)
N11A C51A 1.356(14)
N11B C46B 1.392(14)
N11B C51B 1.281(15)
N11C C46C 1.430(18)
N11C C51C 1.339(16)
C1A C2A 1.509(18)
C1B C2B 1.515(15)
C1C C2C 1.489(18)
C2A C3A 1.404(18)
C2A C6A 1.435(19)
C2B C3B 1.372(15)
C2B C6B 1.341(13)
C2C C3C 1.44(2)
C2C C6C 1.430(17)
C3A C4A 1.350(17)
C3B C4B 1.425(15)
C3C C4C 1.35(2)
C4A C5A 1.368(19)
C4B C5B 1.360(14)
C4C C5C 1.432(18)
C5A C7A 1.467(17)
C5B C7B 1.504(15)
C5C C7C 1.361(16)
C9A C10A 1.391(15)
C9A C14A 1.402(16)
C9B C10B 1.274(18)
C9B C14B 1.355(17)
C9C C10C 1.415(16)
C9C C14C 1.433(15)
C10A C11A 1.42(2)
C10B C11B 1.46(2)
C10C C11C 1.329(18)
C11A C12A 1.393(19)
C11B C12B 1.387(19)
C11C C12C 1.49(2)
C12A C13A 1.395(14)
C12A C15A 1.476(18)
C12B C13B 1.358(16)
C12B C15B 1.545(17)
C12C C13C 1.375(15)
C12C C15C 1.627(19)
C13A C14A 1.396(16)
C13B C14B 1.393(15)
C13C C14C 1.415(15)
C15A C16A 1.540(17)
C15B C16B 1.495(19)
C15C C16C 1.356(19)
C16A C17A 1.369(17)
C16A C23A 1.375(15)
C16B C17B 1.396(18)
C16B C23B 1.410(16)
C16C C17C 1.380(18)
C16C C23C 1.364(15)
C17A C18A 1.399(18)
C17B C18B 1.45(2)
C17C C18C 1.42(2)
C18A C19A 1.324(17)
C18B C19B 1.352(18)
C18C C19C 1.387(17)
C19A C22A 1.353(15)
C19B C22B 1.391(15)
C19C C22C 1.434(14)
C21A C24A 1.506(18)
C21B C24B 1.519(17)
C21C C24C 1.420(18)
C22A C23A 1.394(15)
C22B C23B 1.375(15)
C22C C23C 1.441(16)
C24A C25A 1.462(19)
C24B C25B 1.348(16)
C24C C25C 1.44(2)
C25A C26A 1.43(2)
C25B C26B 1.37(2)
C25C C26C 1.47(2)
C26A C27A 1.41(3)
C26B C27B 1.39(2)
C26C C27C 1.38(2)
C27A C28A 1.304(18)
C27B C28B 1.365(17)
C27C C28C 1.360(18)
C28A C29A 1.481(17)
C28B C29B 1.526(17)
C28C C29C 1.475(18)
C31A C32A 1.405(19)
C31A C36A 1.361(14)
C31B C32B 1.365(19)
C31B C36B 1.364(17)
C31C C32C 1.44(2)
C31C C36C 1.393(16)
C32A C33A 1.42(2)
C32B C33B 1.33(2)
C32C C33C 1.34(2)
C33A C34A 1.456(18)
C33B C34B 1.40(2)
C33C C34C 1.43(2)
C34A C35A 1.362(16)
C34A C37A 1.476(18)
C34B C35B 1.444(17)
C34B C37B 1.458(17)
C34C C35C 1.397(14)
C34C C37C 1.543(19)
C35A C36A 1.370(15)
C35B C36B 1.419(16)
C35C C36C 1.397(16)
C37A C38A 1.502(16)
C37B C38B 1.599(19)
C37C C38C 1.457(19)
C38A C39A 1.412(18)
C38A C45A 1.371(16)
C38B C39B 1.41(2)
C38B C45B 1.410(16)
C38C C39C 1.41(2)
C38C C45C 1.464(16)
C39A C40A 1.362(17)
C39B C40B 1.34(2)
C39C C40C 1.36(2)
C40A C41A 1.354(17)
C40B C41B 1.407(18)
C40C C41C 1.436(18)
C41A C44A 1.464(16)
C41B C44B 1.361(16)
C41C C44C 1.390(18)
C43A C46A 1.498(15)
C43B C46B 1.414(16)
C43C C46C 1.448(19)
C44A C45A 1.409(16)
C44B C45B 1.422(17)
C44C C45C 1.325(17)
C46A C47A 1.451(14)
C46B C47B 1.423(18)
C46C C47C 1.47(2)
C47A C48A 1.43(2)
C47B C48B 1.338(17)
C47C C48C 1.29(2)
C48A C49A 1.42(2)
C48B C49B 1.349(17)
C48C C49C 1.45(3)
C49A C50A 1.489(18)
C49A C51A 1.305(16)
C49B C50B 1.503(19)
C49B C51B 1.417(18)
C49C C50C 1.58(2)
C49C C51C 1.40(2)
Er2 N4D 2.534(8)
Er2 N4E 2.532(7)
Er2 N4F 2.521(10)
Er2 N6D 2.540(9)
Er2 N6E 2.557(10)
Er2 N6F 2.507(9)
Er2 N7D 2.511(10)
Er2 N7E 2.552(11)
Er2 N7F 2.527(9)
Ga3 N1D 2.097(8)
Ga3 N1E 2.108(10)
Ga3 N1F 2.117(7)
Ga3 N2D 2.011(8)
Ga3 N2E 2.034(8)
Ga3 N2F 2.004(9)
Ga4 N9D 2.025(11)
Ga4 N9E 1.832(18)
Ga4 N9F 2.013(17)
Ga4 N11D 2.053(14)
Ga4 N11E 2.094(14)
Ga4 N11F 2.169(18)
N1D C5D 1.400(12)
N1D C6D 1.404(16)
N1E C5E 1.349(14)
N1E C6E 1.310(13)
N1F C5F 1.331(13)
N1F C6F 1.341(11)
N2D C7D 1.359(12)
N2D C14D 1.416(13)
N2E C7E 1.302(14)
N2E C14E 1.454(12)
N2F C7F 1.349(14)
N2F C14F 1.427(11)
N3D C7D 1.347(13)
N3D C8D 1.385(13)
N3D C9D 1.426(13)
N3E C7E 1.349(14)
N3E C8E 1.551(19)
N3E C9E 1.378(15)
N3F C7F 1.399(14)
N3F C8F 1.420(16)
N3F C9F 1.462(14)
N4D C21D 1.309(13)
N4D C22D 1.393(13)
N4E C21E 1.377(14)
N4E C22E 1.384(13)
N4F C21F 1.329(14)
N4F C22F 1.419(13)
N5D C19D 1.433(14)
N5D C20D 1.458(14)
N5D C21D 1.396(14)
N5E C19E 1.443(15)
N5E C20E 1.449(15)
N5E C21E 1.319(13)
N5F C19F 1.373(14)
N5F C20F 1.425(18)
N5F C21F 1.325(14)
N6D C24D 1.313(14)
N6D C28D 1.322(15)
N6E C24E 1.289(13)
N6E C28E 1.328(14)
N6F C24F 1.358(16)
N6F C28F 1.335(13)
N7D C29D 1.302(16)
N7D C36D 1.405(14)
N7E C29E 1.288(18)
N7E C36E 1.402(15)
N7F C29F 1.368(13)
N7F C36F 1.352(15)
N8D C29D 1.338(17)
N8D C30D 1.43(2)
N8D C31D 1.415(15)
N8E C29E 1.381(17)
N8E C30E 1.45(2)
N8E C31E 1.51(2)
N8F C29F 1.356(15)
N8F C30F 1.486(16)
N8F C31F 1.352(16)
N9D C43D 1.363(17)
N9D C44D 1.389(15)
N9E C43E 1.37(2)
N9E C44E 1.49(2)
N9F C43F 1.46(3)
N9F C44F 1.39(2)
N10D C41D 1.325(16)
N10D C42D 1.482(17)
N10D C43D 1.365(14)
N10E C41E 1.449(19)
N10E C42E 1.423(17)
N10E C43E 1.39(2)
N10F C41F 1.31(3)
N10F C43F 1.30(3)
N10F C42F 1.61(6)
N11D C46D 1.362(17)
N11D C51D 1.365(19)
N11E C46E 1.31(2)
N11E C51E 1.276(19)
N11F C46F 1.32(3)
N11F C51F 1.25(3)
C1D C2D 1.500(19)
C1E C2E 1.509(15)
C1F C2F 1.470(14)
C2D C3D 1.432(18)
C2D C6D 1.307(17)
C2E C3E 1.379(16)
C2E C6E 1.402(15)
C2F C3F 1.379(17)
C2F C6F 1.410(15)
C3D C4D 1.312(17)
C3E C4E 1.316(16)
C3F C4F 1.334(16)
C4D C5D 1.318(15)
C4E C5E 1.446(17)
C4F C5F 1.429(15)
C5D C7D 1.485(15)
C5E C7E 1.506(15)
C5F C7F 1.432(14)
C9D C10D 1.429(15)
C9D C14D 1.423(13)
C9E C10E 1.411(16)
C9E C14E 1.386(16)
C9F C10F 1.348(15)
C9F C14F 1.389(16)
C10D C11D 1.315(15)
C10E C11E 1.310(19)
C10F C11F 1.348(18)
C11D C12D 1.482(15)
C11E C12E 1.399(19)
C11F C12F 1.401(19)
C12D C13D 1.364(15)
C12D C15D 1.510(15)
C12E C13E 1.379(14)
C12E C15E 1.534(17)
C12F C13F 1.440(15)
C12F C15F 1.569(18)
C13D C14D 1.418(15)
C13E C14E 1.358(16)
C13F C14F 1.380(15)
C15D C16D 1.500(16)
C15E C16E 1.546(17)
C15F C16F 1.536(18)
C16D C17D 1.405(16)
C16D C23D 1.376(15)
C16E C17E 1.421(18)
C16E C23E 1.396(15)
C16F C17F 1.36(2)
C16F C23F 1.384(16)
C17D C18D 1.378(17)
C17E C18E 1.317(18)
C17F C18F 1.452(19)
C18D C19D 1.432(18)
C18E C19E 1.456(15)
C18F C19F 1.489(19)
C19D C22D 1.378(15)
C19E C22E 1.319(15)
C19F C22F 1.355(19)
C21D C24D 1.388(16)
C21E C24E 1.449(15)
C21F C24F 1.514(14)
C22D C23D 1.355(14)
C22E C23E 1.367(15)
C22F C23F 1.379(16)
C24D C25D 1.401(17)
C24E C25E 1.442(16)
C24F C25F 1.388(17)
C25D C26D 1.36(2)
C25E C26E 1.338(17)
C25F C26F 1.375(16)
C26D C27D 1.414(19)
C26E C27E 1.397(19)
C26F C27F 1.402(18)
C27D C28D 1.426(17)
C27E C28E 1.454(19)
C27F C28F 1.388(17)
C28D C29D 1.471(18)
C28E C29E 1.508(17)
C28F C29F 1.489(16)
C31D C32D 1.335(19)
C31D C36D 1.359(18)
C31E C32E 1.355(17)
C31E C36E 1.38(2)
C31F C32F 1.407(19)
C31F C36F 1.457(17)
C32D C33D 1.42(2)
C32E C33E 1.29(2)
C32F C33F 1.366(18)
C33D C34D 1.387(19)
C33E C34E 1.43(3)
C33F C34F 1.348(18)
C34D C35D 1.445(16)
C34D C37D 1.495(19)
C34E C35E 1.318(16)
C34E C37E 1.48(2)
C34F C35F 1.421(19)
C34F C37F 1.53(2)
C35D C36D 1.305(15)
C35E C36E 1.35(2)
C35F C36F 1.433(17)
C37D C38D 1.46(2)
C37E C38E 1.47(2)
C37F C38F 1.40(3)
C38D C39D 1.35(2)
C38D C45D 1.455(19)
C38E C39E 1.42(3)
C38E C45E 1.42(2)
C38F C39F 1.46(3)
C38F C45F 1.50(3)
C39D C40D 1.39(2)
C39E C40E 1.37(3)
C39F C40F 1.30(3)
C40D C41D 1.450(18)
C40E C41E 1.38(2)
C40F C41F 1.31(4)
C41D C44D 1.370(17)
C41E C44E 1.32(2)
C41F C44F 1.59(3)
C43D C46D 1.42(2)
C43E C44E 2.00(3)
C43E C46E 1.56(2)
C43F C46F 1.35(3)
C44D C45D 1.354(18)
C44E C45E 1.46(2)
C44F C45F 1.39(2)
C46D C47D 1.37(2)
C46E C47E 1.62(3)
C46F C47F 1.62(3)
C47D C48D 1.46(2)
C47E C48E 1.45(2)
C47F C48F 1.19(3)
C48D C49D 1.39(2)
C48E C49E 1.43(3)
C48F C49F 1.42(4)
C49D C50D 1.58(2)
C49D C51D 1.32(2)
C49E C50E 1.48(2)
C49E C51E 1.42(3)
C49F C50F 1.42(4)
C49F C51F 1.59(3)
S1T O6T 1.387(9)
S1T O8T 1.429(7)
S1T O7T 1.452(9)
S1T C2T 1.750(14)
F3T C2T 1.386(15)
F5T C2T 1.316(13)
F4T C2T 1.384(15)
S17T O23T 1.440(8)
S17T O24T 1.408(9)
S17T O22T 1.406(8)
S17T C18T 1.746(18)
F20T C18T 1.378(14)
F19T C18T 1.347(19)
F21T C18T 1.317(14)
S9T O15T 1.450(7)
S9T O16T 1.426(9)
S9T O14T 1.451(8)
S9T C10T 1.839(18)
F13T C10T 1.343(18)
F12T C10T 1.304(18)
F11T C10T 1.330(17)
S57T O59T 1.450(11)
S57T O60T 1.425(10)
S57T O58T 1.445(11)
S57T C61T 1.754(15)
F64T C61T 1.316(19)
F63T C61T 1.318(18)
F62T C61T 1.35(2)
S41T O42T 1.477(13)
S41T O44T 1.498(12)
S41T O43T 1.443(12)
S41T C45T 1.73(2)
F47T C45T 1.37(2)
F46T C45T 1.37(2)
F48T C45T 1.39(2)
S33T O36T 1.455(14)
S33T O35T 1.490(13)
S33T O34T 1.439(11)
S33T C37T 1.408(15)
F39T C37T 1.42(2)
F38T C37T 1.52(3)
F40T C37T 1.480(18)
S49T O51T 1.474(14)
S49T O50T 1.545(15)
S49T O52T 1.442(13)
S49T C53T 2.089(16)
F54T C53T 1.574(18)
F55T C53T 0.948(16)
F55T F56T 1.766(19)
C53T F56T 1.411(18)
S81T O84T 1.464(15)
S81T O83T 1.497(12)
S81T O82T 1.462(14)
S81T C85T 1.652(15)
F86T C85T 1.412(15)
F88T C85T 1.338(15)
F87T C85T 1.432(15)
S73T O76T 1.592(14)
S73T O75T 1.497(13)
S73T O74T 1.641(13)
S73T C77T 1.98(3)
F78T C77T 1.33(3)
F79T C77T 1.40(3)
F80T C77T 1.31(4)
S25T O32T 1.420(15)
S25T O30T 1.533(15)
S25T O31T 1.541(14)
S25T C26T 1.785(17)
F29T C26T 1.32(2)
F27T C26T 1.471(18)
F28T C26T 1.358(18)
S89T O90T 1.60(2)
S89T O92T 1.439(16)
S89T O91T 1.432(19)
S89T C21 1.738(17)
S65T O66T 1.43(2)
S65T O67T 1.48(2)
S65T C69T 1.88(4)
S65T O68T 1.52(2)
F70T C69T 1.46(4)
F71T C69T 1.37(4)
F72T C69T 1.33(4)
F95T C21 1.24(3)
F94T C21 1.59(3)
F93T C21 1.66(3)
N1S C2S 1.11(2)
C2S C3S 1.60(3)

loop_
_platon_squeeze_void_nr
_platon_squeeze_void_average_x
_platon_squeeze_void_average_y
_platon_squeeze_void_average_z
_platon_squeeze_void_volume
_platon_squeeze_void_count_electrons
_platon_squeeze_void_content
1 -0.004 -0.046 0.402 19955 8013 ' '
2 0.079 0.631 0.380 12 2 ' '
3 0.079 0.868 0.880 12 2 ' '
4 0.201 0.590 0.705 14 2 ' '
5 0.201 0.910 0.205 14 2 ' '
6 0.362 0.168 0.510 15 2 ' '
7 0.362 0.332 0.010 15 1 ' '
8 0.453 0.108 0.227 12 3 ' '
9 0.453 0.392 0.727 12 3 ' '
10 0.547 0.608 0.273 12 3 ' '
11 0.547 0.892 0.773 12 4 ' '
12 0.638 0.668 0.990 15 4 ' '
13 0.638 0.832 0.490 15 3 ' '
14 0.798 0.090 0.795 14 3 ' '
15 0.798 0.410 0.295 14 2 ' '
16 0.921 0.131 0.120 12 4 ' '
17 0.921 0.368 0.620 12 4 ' '
